data_7249341
loop_
_publ_author_name
'Li, Ying-Yu'
'Qiu, Qi-Ming'
'Fan, Si-Jie'
'Xu, Jian-Jie'
'Mou, Wen-Long'
'Hou, Chuan-Bing'
'Liu, Min'
'Yang, Yu-Ping'
'Dai, Li-Xiong'
'Han, Hong-Liang'
'Jin, Qiong-Hua'

_publ_section_title
;
 A series of rare-earth phosphine-oxygen complexes containing
 [PW12O40]3&#x2212; with highly efficient photocatalytic degradation of MB
;
_journal_issue 40
_journal_name_full CrystEngComm
_journal_page_first 5809
_journal_page_last 5819
_journal_paper_doi 10.1039/D4CE00851K
_journal_volume 26
_journal_year 2024
_chemical_formula_sum 'C42 H100 O60 P7 Sm W12'
_chemical_formula_weight 4138.55
_space_group_crystal_system triclinic
_space_group_IT_number 2
_space_group_name_Hall '-P 1'
_space_group_name_H-M_alt 'P -1'
_atom_sites_solution_hydrogens mixed
_audit_creation_method SHELXL-2019/2
_audit_update_record
;
2023-03-10 deposited with the CCDC.	2024-09-12 downloaded from the CCDC.
;
_cell_angle_alpha 79.4840(10)
_cell_angle_beta 83.225(2)
_cell_angle_gamma 89.199(3)
_cell_formula_units_Z 2
_cell_length_a 15.8105(16)
_cell_length_b 16.1724(17)
_cell_length_c 21.118(2)
_cell_measurement_reflns_used 5384
_cell_measurement_temperature 293(2)
_cell_measurement_theta_max 27.166
_cell_measurement_theta_min 2.743
_cell_volume 5271.8(9)
_computing_structure_refinement 'SHELXL-2019/2 (Sheldrick, 2019)'
_diffrn_ambient_temperature 293(2)
_diffrn_measured_fraction_theta_full 0.975
_diffrn_measured_fraction_theta_max 0.975
_diffrn_measurement_device_type 'CCD area detector'
_diffrn_measurement_method 'phi and omega scans'
_diffrn_radiation_type MoK\a
_diffrn_radiation_wavelength 0.71073
_diffrn_reflns_av_R_equivalents 0.1483
_diffrn_reflns_av_unetI/netI 0.1525
_diffrn_reflns_Laue_measured_fraction_full 0.975
_diffrn_reflns_Laue_measured_fraction_max 0.975
_diffrn_reflns_limit_h_max 18
_diffrn_reflns_limit_h_min -18
_diffrn_reflns_limit_k_max 16
_diffrn_reflns_limit_k_min -19
_diffrn_reflns_limit_l_max 15
_diffrn_reflns_limit_l_min -25
_diffrn_reflns_number 26159
_diffrn_reflns_point_group_measured_fraction_full 0.975
_diffrn_reflns_point_group_measured_fraction_max 0.975
_diffrn_reflns_theta_full 25.020
_diffrn_reflns_theta_max 25.020
_diffrn_reflns_theta_min 1.887
_exptl_absorpt_coefficient_mu 13.770
_exptl_absorpt_correction_T_max 0.3127
_exptl_absorpt_correction_T_min 0.1601
_exptl_absorpt_correction_type multi-scan
_exptl_absorpt_process_details sadabs
_exptl_crystal_density_diffrn 2.607
_exptl_crystal_F_000 3774
_exptl_crystal_size_max 0.210
_exptl_crystal_size_mid 0.150
_exptl_crystal_size_min 0.110
_refine_diff_density_max 5.479
_refine_diff_density_min -5.571
_refine_diff_density_rms 0.638
_refine_ls_extinction_method none
_refine_ls_goodness_of_fit_ref 1.035
_refine_ls_hydrogen_treatment constr
_refine_ls_matrix_type full
_refine_ls_number_parameters 1060
_refine_ls_number_reflns 18150
_refine_ls_number_restraints 4412
_refine_ls_restrained_S_all 0.951
_refine_ls_R_factor_all 0.1814
_refine_ls_R_factor_gt 0.1095
_refine_ls_shift/su_max 0.000
_refine_ls_shift/su_mean 0.000
_refine_ls_structure_factor_coef Fsqd
_refine_ls_weighting_details 'w=1/[\s^2^(Fo^2^)+(0.0520P)^2^+986.3459P] where P=(Fo^2^+2Fc^2^)/3'
_refine_ls_weighting_scheme calc
_refine_ls_wR_factor_gt 0.2415
_refine_ls_wR_factor_ref 0.2724
_reflns_Friedel_coverage 0.000
_reflns_number_gt 9534
_reflns_number_total 18150
_reflns_threshold_expression 'I > 2\s(I)'
_cod_data_source_file d4ce00851k21.cif
_cod_data_source_block 221122f_sq
_cod_depositor_comments 'Adding full bibliography for 7249339--7249349.cif.'
_cod_original_cell_volume 5271.9(9)
_cod_database_code 7249341
_shelx_shelxl_version_number 2019/2
_shelx_space_group_comment
;
The symmetry employed for this shelxl refinement is uniquely defined
by the following loop, which should always be used as a source of
symmetry information in preference to the above space-group names.
They are only intended as comments.
;
_shelx_estimated_absorpt_t_min 0.160
_shelx_estimated_absorpt_t_max 0.313

loop_
_space_group_symop_operation_xyz
'x, y, z'
'-x, -y, -z'

loop_
_atom_site_label
_atom_site_type_symbol
_atom_site_fract_x
_atom_site_fract_y
_atom_site_fract_z
_atom_site_U_iso_or_equiv
_atom_site_adp_type
_atom_site_occupancy
_atom_site_site_symmetry_order
_atom_site_calc_flag
_atom_site_refinement_flags_posn
_atom_site_refinement_flags_adp
_atom_site_refinement_flags_occupancy
_atom_site_disorder_assembly
_atom_site_disorder_group
W1 W 0.11450(10) 0.41041(10) 0.33007(8) 0.0307(4) Uani 1 1 d . U . . .
W2 W 0.23750(11) 0.26196(11) 0.42802(7) 0.0365(4) Uani 1 1 d . U . . .
W3 W 0.30158(10) 0.07064(11) 0.37674(7) 0.0329(4) Uani 1 1 d . U . . .
W4 W 0.23373(10) 0.02210(10) 0.23201(8) 0.0302(4) Uani 1 1 d . U . . .
W5 W 0.11063(10) 0.16926(10) 0.13535(7) 0.0292(4) Uani 1 1 d . U . . .
W6 W 0.04845(10) 0.36223(10) 0.18580(7) 0.0302(4) Uani 1 1 d . U . . .
W7 W 0.26525(10) 0.40932(11) 0.19149(7) 0.0322(4) Uani 1 1 d . U . . .
W8 W 0.39147(10) 0.26388(12) 0.29042(8) 0.0357(4) Uani 1 1 d . U . . .
W9 W 0.32796(10) 0.21430(11) 0.14500(7) 0.0316(4) Uani 1 1 d . U . . .
W10 W 0.01874(10) 0.21820(11) 0.41844(7) 0.0284(4) Uani 1 1 d . U . . .
W11 W 0.08207(10) 0.02455(10) 0.37134(7) 0.0268(4) Uani 1 1 d . U . . .
W12 W -0.04301(9) 0.16753(10) 0.27382(7) 0.0261(4) Uani 1 1 d . U . . .
Sm1 Sm 0.67992(11) 0.71401(12) 0.26834(8) 0.0218(4) Uani 1 1 d . U . . .
O1 O 0.147(2) 0.261(2) 0.3412(12) 0.034(3) Uani 0.470(19) 1 d D U P A 1
O2 O 0.190(2) 0.1203(10) 0.3065(17) 0.035(3) Uani 0.470(19) 1 d D U P A 1
O3 O 0.1010(16) 0.225(2) 0.2358(14) 0.033(3) Uani 0.470(19) 1 d D U P A 1
O4 O 0.2584(14) 0.259(2) 0.2423(15) 0.034(3) Uani 0.470(19) 1 d D U P A 1
O1' O 0.0907(13) 0.1741(19) 0.3219(13) 0.032(3) Uani 0.530(19) 1 d D U P A 2
O2' O 0.200(2) 0.1702(19) 0.2227(11) 0.033(3) Uani 0.530(19) 1 d D U P A 2
O3' O 0.2484(15) 0.209(2) 0.3258(13) 0.035(3) Uani 0.530(19) 1 d D U P A 2
O4' O 0.157(2) 0.3123(9) 0.2551(15) 0.034(3) Uani 0.530(19) 1 d D U P A 2
O5 O 0.1961(17) 0.3630(18) 0.3885(13) 0.040(3) Uani 1 1 d . U . . .
O6 O 0.2721(18) 0.1475(18) 0.4366(12) 0.041(3) Uani 1 1 d . U . . .
O7 O 0.2972(17) 0.0252(18) 0.3016(12) 0.041(3) Uani 1 1 d . U . . .
O8 O 0.1524(17) 0.0632(18) 0.1744(12) 0.039(3) Uani 1 1 d . U . . .
O9 O 0.0750(17) 0.2856(17) 0.1303(12) 0.039(3) Uani 1 1 d . U . . .
O10 O 0.0532(18) 0.4090(18) 0.2608(12) 0.041(3) Uani 1 1 d . U . . .
O11 O 0.2072(17) 0.4426(18) 0.2702(12) 0.038(3) Uani 1 1 d . U . . .
O12 O 0.3392(17) 0.2892(18) 0.3720(12) 0.039(3) Uani 1 1 d . U . . .
O13 O 0.3840(17) 0.1453(18) 0.3312(13) 0.042(3) Uani 1 1 d . U . . .
O14 O 0.3162(17) 0.0976(18) 0.1785(13) 0.041(3) Uani 1 1 d . U . . .
O15 O 0.2237(16) 0.2057(17) 0.1050(12) 0.037(3) Uani 1 1 d . U . . .
O16 O 0.1572(17) 0.4095(17) 0.1583(12) 0.038(3) Uani 1 1 d . U . . .
O17 O 0.3439(18) 0.3637(18) 0.2500(13) 0.041(3) Uani 1 1 d . U . . .
O18 O 0.3861(17) 0.2223(18) 0.2150(12) 0.041(3) Uani 1 1 d . U . . .
O19 O 0.3038(17) 0.3350(18) 0.1379(12) 0.039(3) Uani 1 1 d . U . . .
O20 O 0.0315(17) 0.3385(18) 0.3794(12) 0.040(3) Uani 1 1 d . U . . .
O21 O 0.1240(16) 0.2297(17) 0.4570(12) 0.037(3) Uani 1 1 d . U . . .
O22 O 0.1888(17) 0.0296(17) 0.4022(12) 0.036(3) Uani 1 1 d . U . . .
O23 O 0.1398(17) -0.0046(17) 0.2915(12) 0.035(3) Uani 1 1 d . U . . .
O24 O 0.0121(17) 0.1416(17) 0.1923(12) 0.035(3) Uani 1 1 d . U . . .
O25 O -0.0329(17) 0.2857(18) 0.2305(12) 0.039(3) Uani 1 1 d . U . . .
O26 O 0.0365(17) 0.0963(17) 0.4274(12) 0.038(3) Uani 1 1 d . U . . .
O27 O -0.0103(17) 0.0611(17) 0.3195(12) 0.038(3) Uani 1 1 d . U . . .
O28 O -0.0542(17) 0.2045(18) 0.3553(12) 0.039(3) Uani 1 1 d . U . . .
O29 O 0.0853(19) 0.5034(19) 0.3541(15) 0.050(6) Uani 1 1 d . U . . .
O30 O 0.2651(18) 0.2829(18) 0.4961(12) 0.038(6) Uani 1 1 d . U . . .
O31 O 0.3571(18) 0.002(2) 0.4232(13) 0.048(6) Uani 1 1 d . U . . .
O32 O 0.265(2) -0.0692(19) 0.2124(15) 0.053(6) Uani 1 1 d . U . . .
O33 O 0.0816(14) 0.1535(17) 0.0671(11) 0.031(5) Uani 1 1 d . U . . .
O34 O -0.0151(16) 0.4271(17) 0.1398(12) 0.035(6) Uani 1 1 d . U . . .
O35 O 0.311(2) 0.496(2) 0.1502(14) 0.060(6) Uani 1 1 d . U . . .
O36 O 0.4888(16) 0.286(2) 0.2943(14) 0.046(6) Uani 1 1 d . U . . .
O37 O 0.3920(16) 0.2182(18) 0.0842(12) 0.040(6) Uani 1 1 d . U . . .
O38 O -0.0496(17) 0.2185(18) 0.4806(12) 0.044(6) Uani 1 1 d . U . . .
O39 O 0.048(2) -0.067(2) 0.4114(13) 0.049(6) Uani 1 1 d . U . . .
O40 O -0.1389(15) 0.1481(17) 0.2687(13) 0.037(6) Uani 1 1 d . U . . .
O41 O 0.6959(17) 0.8184(18) 0.1718(13) 0.038(3) Uani 1 1 d . U . . .
O42 O 0.8290(15) 0.8916(18) 0.1095(11) 0.050(4) Uani 1 1 d D U . . .
O43 O 0.6835(14) 0.9087(16) 0.0730(10) 0.048(4) Uani 1 1 d D U . . .
O44 O 0.7005(17) 0.6254(18) 0.1872(13) 0.040(3) Uani 1 1 d . U . . .
O45 O 0.7790(15) 0.5653(14) 0.0974(11) 0.045(4) Uani 1 1 d D U . . .
O46 O 0.6233(14) 0.5635(15) 0.1043(12) 0.049(4) Uani 1 1 d D U . . .
O47 O 0.8288(17) 0.7194(18) 0.2407(13) 0.039(3) Uani 1 1 d . U . . .
O48 O 0.9554(14) 0.7026(15) 0.1617(12) 0.050(4) Uani 1 1 d D U . . .
O49 O 0.9761(17) 0.6857(16) 0.2781(12) 0.050(4) Uani 1 1 d D U . . .
O50 O 0.7180(17) 0.5824(17) 0.3265(13) 0.039(3) Uani 1 1 d . U . . .
O51 O 0.7629(18) 0.4561(16) 0.4098(11) 0.048(4) Uani 1 1 d D U . . .
O52 O 0.7261(17) 0.4402(12) 0.3029(10) 0.044(4) Uani 1 1 d D U . . .
O53 O 0.5469(16) 0.7108(17) 0.2301(12) 0.036(3) Uani 1 1 d . U . . .
O54 O 0.4617(15) 0.7343(18) 0.1303(11) 0.046(4) Uani 1 1 d D U . . .
O55 O 0.3836(17) 0.7296(13) 0.2411(12) 0.045(4) Uani 1 1 d D U . . .
O56 O 0.6163(16) 0.8408(17) 0.2933(12) 0.036(3) Uani 1 1 d . U . . .
O57 O 0.5297(17) 0.9518(14) 0.3424(10) 0.041(4) Uani 1 1 d D U . . .
O58 O 0.6078(16) 0.9858(13) 0.2293(11) 0.041(4) Uani 1 1 d D U . . .
O59 O 0.7458(16) 0.7514(17) 0.3624(12) 0.037(5) Uani 1 1 d . U . . .
H59A H 0.720596 0.730064 0.400115 0.045 Uiso 1 1 d R U . . .
H59B H 0.797135 0.735124 0.353665 0.045 Uiso 1 1 d R U . . .
O60 O 0.5766(19) 0.664(2) 0.3698(14) 0.052(6) Uani 1 1 d . U . . .
H60A H 0.531589 0.645038 0.357839 0.078 Uiso 1 1 d R U . . .
H60C H 0.563609 0.707098 0.387499 0.078 Uiso 1 1 d R U . . .
P1 P 0.1741(5) 0.2166(5) 0.2815(3) 0.0143(12) Uani 1 1 d D U . . .
P2 P 0.7480(7) 0.8503(7) 0.1083(5) 0.040(2) Uani 1 1 d . U . . .
P4 P 0.9114(7) 0.6732(7) 0.2307(5) 0.037(2) Uani 1 1 d . U . . .
P5 P 0.7671(7) 0.5017(7) 0.3384(5) 0.035(2) Uani 1 1 d . U . . .
P6 P 0.4704(6) 0.7486(7) 0.2012(5) 0.032(2) Uani 1 1 d . U . . .
P3 P 0.6982(7) 0.6152(7) 0.1177(5) 0.035(2) Uani 1 1 d . U . . .
P7 P 0.5599(6) 0.9149(7) 0.2813(5) 0.0305(19) Uani 1 1 d . U . . .
C1 C 0.7813(7) 0.7606(7) 0.0671(5) 0.046(4) Uani 1 1 d DG U . . .
H1A H 0.807908 0.781791 0.023481 0.055 Uiso 1 1 calc R U . . .
H1B H 0.822622 0.726725 0.090623 0.055 Uiso 1 1 calc R U . . .
C2 C 0.7037(7) 0.7064(7) 0.0643(5) 0.042(4) Uani 1 1 d DG U . . .
H2A H 0.705317 0.694301 0.020894 0.051 Uiso 1 1 calc R U . . .
H2B H 0.652485 0.738325 0.072698 0.051 Uiso 1 1 calc R U . . .
C3 C 0.8511(9) 0.9705(7) 0.1388(7) 0.059(6) Uani 1 1 d DG U . . .
H3 H 0.818355 1.020450 0.123308 0.071 Uiso 1 1 calc R U . . .
C4 C 0.9466(9) 0.9803(8) 0.1160(7) 0.095(11) Uani 1 1 d DG U . . .
H4A H 0.955025 0.999478 0.069877 0.143 Uiso 1 1 calc R U . . .
H4B H 0.970724 1.020445 0.137169 0.143 Uiso 1 1 calc R U . . .
H4C H 0.974013 0.926982 0.126497 0.143 Uiso 1 1 calc R U . . .
C5 C 0.8335(9) 0.9399(7) 0.2120(7) 0.065(8) Uani 1 1 d DG U . . .
H5A H 0.773120 0.934609 0.224405 0.098 Uiso 1 1 calc R U . . .
H5B H 0.859765 0.886265 0.223491 0.098 Uiso 1 1 calc R U . . .
H5C H 0.856476 0.979728 0.234164 0.098 Uiso 1 1 calc R U . . .
C6 C 0.6934(10) 0.9351(8) 0.0034(7) 0.050(5) Uani 1 1 d DG U . . .
H6 H 0.713229 0.887604 -0.017133 0.060 Uiso 1 1 calc R U . . .
C7 C 0.7606(11) 1.0051(8) -0.0132(7) 0.062(8) Uani 1 1 d DG U . . .
H7A H 0.768805 1.024180 -0.059323 0.093 Uiso 1 1 calc R U . . .
H7B H 0.741828 1.051068 0.007801 0.093 Uiso 1 1 calc R U . . .
H7C H 0.813321 0.983948 0.001378 0.093 Uiso 1 1 calc R U . . .
C8 C 0.6071(11) 0.9641(9) -0.0179(8) 0.073(11) Uani 1 1 d DG U . . .
H8A H 0.612866 0.981785 -0.064098 0.110 Uiso 1 1 calc R U . . .
H8B H 0.566843 0.918426 -0.005469 0.110 Uiso 1 1 calc R U . . .
H8C H 0.587281 1.010244 0.002619 0.110 Uiso 1 1 calc R U . . .
C9 C 0.8063(8) 0.5426(8) 0.0331(6) 0.049(5) Uani 1 1 d DG U . . .
H9 H 0.768423 0.568069 0.001540 0.058 Uiso 1 1 calc R U . . .
C10 C 0.8974(8) 0.5758(9) 0.0121(6) 0.063(9) Uani 1 1 d DG U . . .
H10A H 0.917384 0.562233 -0.029486 0.094 Uiso 1 1 calc R U . . .
H10B H 0.898242 0.635755 0.009166 0.094 Uiso 1 1 calc R U . . .
H10C H 0.933839 0.550322 0.043380 0.094 Uiso 1 1 calc R U . . .
C11 C 0.8030(9) 0.4464(9) 0.0417(8) 0.077(10) Uani 1 1 d DG U . . .
H11A H 0.820338 0.429747 0.000759 0.115 Uiso 1 1 calc R U . . .
H11B H 0.840618 0.422311 0.072467 0.115 Uiso 1 1 calc R U . . .
H11C H 0.745855 0.426982 0.057138 0.115 Uiso 1 1 calc R U . . .
C12 C 0.5656(8) 0.4962(9) 0.1521(8) 0.055(5) Uani 1 1 d DG U . . .
H12 H 0.594133 0.467267 0.188508 0.066 Uiso 1 1 calc R U . . .
C13 C 0.4909(8) 0.5512(10) 0.1729(8) 0.072(6) Uani 1 1 d DG U . . .
H13A H 0.449655 0.516913 0.203014 0.108 Uiso 1 1 calc R U . . .
H13B H 0.511725 0.594142 0.193172 0.108 Uiso 1 1 calc R U . . .
H13C H 0.464748 0.577001 0.135442 0.108 Uiso 1 1 calc DR U . . .
C14 C 0.5386(9) 0.4369(10) 0.1090(9) 0.082(10) Uani 1 1 d DG U . . .
H14A H 0.502480 0.393221 0.134956 0.123 Uiso 1 1 calc R U . . .
H14B H 0.508096 0.468050 0.075811 0.123 Uiso 1 1 calc R U . . .
H14C H 0.588252 0.412392 0.089342 0.123 Uiso 1 1 calc R U . . .
C15 C 0.9068(7) 0.5620(7) 0.2404(6) 0.045(4) Uani 1 1 d DG U . . .
H15A H 0.862223 0.547620 0.216351 0.054 Uiso 1 1 calc R U . . .
H15B H 0.960226 0.543266 0.220262 0.054 Uiso 1 1 calc R U . . .
C16 C 0.8908(9) 0.5117(8) 0.3094(7) 0.044(4) Uani 1 1 d DG U . . .
H16A H 0.914373 0.544955 0.336965 0.053 Uiso 1 1 d DR U . . .
H16B H 0.919443 0.457890 0.314689 0.053 Uiso 1 1 d R U . . .
C17 C 1.0513(6) 0.7260(8) 0.1337(7) 0.055(6) Uani 1 1 d DG U . . .
H17 H 1.082518 0.748227 0.164393 0.066 Uiso 1 1 calc R U . . .
C18 C 1.0884(7) 0.6436(9) 0.1172(7) 0.074(9) Uani 1 1 d DG U . . .
H18A H 1.093638 0.604449 0.156579 0.111 Uiso 1 1 calc R U . . .
H18B H 1.051411 0.620439 0.091936 0.111 Uiso 1 1 calc R U . . .
H18C H 1.143607 0.654304 0.092824 0.111 Uiso 1 1 calc R U . . .
C19 C 1.0416(7) 0.7909(9) 0.0725(6) 0.086(10) Uani 1 1 d DG U . . .
H19A H 1.018206 0.841619 0.084614 0.129 Uiso 1 1 calc R U . . .
H19B H 1.096386 0.802771 0.047776 0.129 Uiso 1 1 calc R U . . .
H19C H 1.004191 0.768906 0.046888 0.129 Uiso 1 1 calc R U . . .
C20 C 0.9798(9) 0.7502(9) 0.3200(7) 0.049(5) Uani 1 1 d DG U . . .
H20 H 0.930427 0.787291 0.316234 0.058 Uiso 1 1 calc R U . . .
C21 C 1.0620(10) 0.8011(10) 0.2964(8) 0.077(10) Uani 1 1 d DG U . . .
H21A H 1.066225 0.843285 0.322534 0.116 Uiso 1 1 calc R U . . .
H21B H 1.110010 0.764302 0.299968 0.116 Uiso 1 1 calc R U . . .
H21C H 1.061163 0.827661 0.251963 0.116 Uiso 1 1 calc R U . . .
C22 C 0.978(2) 0.703(2) 0.3898(9) 0.076(9) Uani 1 1 d D U . . .
H22A H 0.981830 0.643680 0.390069 0.115 Uiso 1 1 calc R U . . .
H22B H 0.926186 0.715033 0.414651 0.115 Uiso 1 1 calc DR U . . .
H22C H 1.025800 0.720827 0.408528 0.115 Uiso 1 1 calc R U . . .
C23 C 0.793(2) 0.4944(17) 0.4629(17) 0.045(5) Uani 1 1 d DG U . . .
H23 H 0.838734 0.460849 0.482426 0.054 Uiso 1 1 calc R U . . .
C24 C 0.825(2) 0.5832(18) 0.4319(17) 0.075(8) Uani 1 1 d D U . . .
H24A H 0.885851 0.585219 0.429069 0.113 Uiso 1 1 calc DR U . . .
H24B H 0.800929 0.622528 0.457963 0.113 Uiso 1 1 calc R U . . .
H24C H 0.807600 0.597695 0.389187 0.113 Uiso 1 1 calc DR U . . .
C25 C 0.7152(15) 0.4969(14) 0.5129(8) 0.062(9) Uani 1 1 d DG U . . .
H25A H 0.731003 0.521018 0.548154 0.092 Uiso 1 1 calc R U . . .
H25B H 0.671710 0.530521 0.492807 0.092 Uiso 1 1 calc R U . . .
H25C H 0.693897 0.440811 0.529051 0.092 Uiso 1 1 calc R U . . .
C26 C 0.7642(12) 0.3556(10) 0.3013(9) 0.044(5) Uani 1 1 d DG U . . .
H26 H 0.822666 0.354400 0.312472 0.053 Uiso 1 1 calc R U . . .
C27 C 0.7631(14) 0.3405(11) 0.2320(9) 0.062(9) Uani 1 1 d DG U . . .
H27A H 0.787066 0.286475 0.228363 0.093 Uiso 1 1 calc R U . . .
H27B H 0.705401 0.342019 0.221799 0.093 Uiso 1 1 calc R U . . .
H27C H 0.795985 0.383507 0.202334 0.093 Uiso 1 1 calc R U . . .
C28 C 0.7079(13) 0.2934(10) 0.3513(10) 0.061(8) Uani 1 1 d DG U . . .
H28A H 0.729832 0.237588 0.352151 0.091 Uiso 1 1 calc R U . . .
H28B H 0.707554 0.308044 0.393347 0.091 Uiso 1 1 calc R U . . .
H28C H 0.650851 0.295400 0.339715 0.091 Uiso 1 1 calc R U . . .
C29 C 0.4735(12) 0.8606(12) 0.1886(9) 0.039(4) Uani 1 1 d DG U . . .
H29A H 0.528142 0.880474 0.165447 0.046 Uiso 1 1 calc R U . . .
H29B H 0.429604 0.882934 0.161892 0.046 Uiso 1 1 calc R U . . .
C30 C 0.4599(14) 0.8939(13) 0.2524(10) 0.038(4) Uani 1 1 d DG U . . .
H30A H 0.427192 0.852866 0.285040 0.046 Uiso 1 1 calc R U . . .
H30B H 0.427077 0.945246 0.246142 0.046 Uiso 1 1 calc R U . . .
C31 C 0.4183(13) 0.7530(14) 0.0783(9) 0.052(5) Uani 1 1 d DG U . . .
H31 H 0.452414 0.801424 0.054483 0.062 Uiso 1 1 calc R U . . .
C32 C 0.4381(15) 0.6930(15) 0.0304(10) 0.083(10) Uani 1 1 d DG U . . .
H32A H 0.405849 0.708871 -0.005645 0.124 Uiso 1 1 calc R U . . .
H32B H 0.497841 0.695961 0.015026 0.124 Uiso 1 1 calc R U . . .
H32C H 0.423188 0.636623 0.051648 0.124 Uiso 1 1 calc R U . . .
C33 C 0.3312(16) 0.794(2) 0.0799(16) 0.074(8) Uani 1 1 d D U . . .
H33A H 0.312579 0.801226 0.037567 0.112 Uiso 1 1 calc R U . . .
H33B H 0.291294 0.758522 0.110486 0.112 Uiso 1 1 calc DR U . . .
H33C H 0.334703 0.847615 0.092603 0.112 Uiso 1 1 calc R U . . .
C34 C 0.329(3) 0.649(2) 0.2588(13) 0.051(5) Uani 1 1 d DG U . . .
H34 H 0.271943 0.660688 0.279160 0.061 Uiso 1 1 calc R U . . .
C35 C 0.3233(10) 0.6242(18) 0.1932(11) 0.078(7) Uani 1 1 d D U . . .
H35A H 0.265917 0.631269 0.182497 0.117 Uiso 1 1 calc R U . . .
H35B H 0.339409 0.566415 0.195052 0.117 Uiso 1 1 calc DR U . . .
H35C H 0.361005 0.659257 0.160587 0.117 Uiso 1 1 calc DR U . . .
C36 C 0.378(3) 0.5911(14) 0.3070(13) 0.067(8) Uani 1 1 d DG U . . .
H36A H 0.347771 0.538437 0.320975 0.100 Uiso 1 1 calc R U . . .
H36B H 0.433523 0.581353 0.286570 0.100 Uiso 1 1 calc R U . . .
H36C H 0.382566 0.617007 0.343871 0.100 Uiso 1 1 calc R U . . .
C37 C 0.5825(14) 0.9524(12) 0.3913(8) 0.044(5) Uani 1 1 d DG U . . .
H37 H 0.641750 0.951062 0.371594 0.053 Uiso 1 1 calc R U . . .
C38 C 0.5669(17) 0.8738(13) 0.4445(8) 0.053(8) Uani 1 1 d DG U . . .
H38A H 0.603576 0.875491 0.477347 0.080 Uiso 1 1 calc R U . . .
H38B H 0.508536 0.872440 0.463464 0.080 Uiso 1 1 calc R U . . .
H38C H 0.578675 0.824341 0.425903 0.080 Uiso 1 1 calc R U . . .
C39 C 0.5701(18) 1.0344(13) 0.4181(9) 0.064(10) Uani 1 1 d DG U . . .
H39A H 0.606403 1.034513 0.451471 0.096 Uiso 1 1 calc R U . . .
H39B H 0.584467 1.081497 0.383721 0.096 Uiso 1 1 calc R U . . .
H39C H 0.511787 1.038578 0.435808 0.096 Uiso 1 1 calc R U . . .
C40 C 0.5727(14) 1.0760(10) 0.2128(9) 0.045(5) Uani 1 1 d DG U . . .
H40 H 0.517935 1.082418 0.238503 0.054 Uiso 1 1 calc R U . . .
C41 C 0.6423(15) 1.1325(11) 0.2278(10) 0.062(9) Uani 1 1 d DG U . . .
H41A H 0.645819 1.122065 0.273678 0.092 Uiso 1 1 calc R U . . .
H41B H 0.696060 1.120202 0.205372 0.092 Uiso 1 1 calc R U . . .
H41C H 0.628482 1.190406 0.213828 0.092 Uiso 1 1 calc R U . . .
C42 C 0.5646(19) 1.0904(12) 0.1398(9) 0.052(8) Uani 1 1 d DG U . . .
H42A H 0.520697 1.054319 0.131982 0.079 Uiso 1 1 calc R U . . .
H42B H 0.550169 1.148007 0.125132 0.079 Uiso 1 1 calc R U . . .
H42C H 0.617747 1.077803 0.116676 0.079 Uiso 1 1 calc R U . . .

loop_
_atom_site_aniso_label
_atom_site_aniso_U_11
_atom_site_aniso_U_22
_atom_site_aniso_U_33
_atom_site_aniso_U_23
_atom_site_aniso_U_13
_atom_site_aniso_U_12
W1 0.0321(9) 0.0306(9) 0.0328(8) -0.0146(7) -0.0029(7) -0.0039(7)
W2 0.0454(10) 0.0475(10) 0.0190(7) -0.0111(7) -0.0040(7) -0.0166(8)
W3 0.0311(9) 0.0432(10) 0.0227(8) -0.0039(7) -0.0006(7) 0.0051(7)
W4 0.0253(8) 0.0345(9) 0.0330(8) -0.0154(7) 0.0016(7) 0.0031(7)
W5 0.0355(9) 0.0381(9) 0.0146(7) -0.0093(6) 0.0021(6) -0.0102(7)
W6 0.0309(9) 0.0349(9) 0.0213(7) -0.0014(7) 0.0049(6) 0.0041(7)
W7 0.0286(9) 0.0353(9) 0.0296(8) -0.0030(7) 0.0066(7) -0.0192(7)
W8 0.0155(8) 0.0549(11) 0.0376(9) -0.0154(8) 0.0062(7) -0.0167(7)
W9 0.0181(8) 0.0541(11) 0.0196(7) -0.0079(7) 0.0121(6) -0.0064(7)
W10 0.0223(8) 0.0445(10) 0.0170(7) -0.0096(7) 0.0102(6) -0.0067(7)
W11 0.0248(8) 0.0300(9) 0.0231(7) -0.0019(6) 0.0039(6) -0.0099(7)
W12 0.0107(7) 0.0385(9) 0.0294(8) -0.0131(7) 0.0089(6) -0.0109(6)
Sm1 0.0156(9) 0.0313(10) 0.0192(9) -0.0111(8) 0.0055(7) -0.0046(7)
O1 0.032(5) 0.044(5) 0.026(5) -0.007(5) 0.000(5) -0.007(5)
O2 0.032(5) 0.044(5) 0.027(5) -0.007(5) 0.005(5) -0.003(5)
O3 0.031(5) 0.042(5) 0.025(5) -0.007(5) 0.005(5) -0.005(5)
O4 0.029(5) 0.045(5) 0.027(5) -0.007(5) 0.005(5) -0.008(5)
O1' 0.028(5) 0.041(5) 0.025(5) -0.007(5) 0.003(5) -0.008(5)
O2' 0.029(5) 0.043(5) 0.026(5) -0.009(5) 0.001(5) -0.007(5)
O3' 0.032(5) 0.045(5) 0.026(5) -0.006(5) 0.005(5) -0.005(5)
O4' 0.032(5) 0.043(5) 0.027(5) -0.008(5) 0.006(5) -0.006(5)
O5 0.036(5) 0.049(5) 0.034(5) -0.004(5) -0.001(5) -0.007(5)
O6 0.039(5) 0.049(6) 0.031(5) -0.009(5) 0.008(5) -0.002(5)
O7 0.037(5) 0.051(5) 0.032(5) -0.005(5) 0.000(5) -0.003(5)
O8 0.034(5) 0.046(5) 0.034(5) -0.004(5) -0.001(5) -0.004(5)
O9 0.037(5) 0.044(5) 0.031(5) -0.007(5) 0.012(5) -0.002(5)
O10 0.039(5) 0.050(6) 0.032(5) -0.005(5) 0.002(5) -0.006(5)
O11 0.036(5) 0.048(5) 0.030(5) -0.007(5) 0.000(5) -0.008(5)
O12 0.036(5) 0.046(5) 0.031(5) -0.005(5) 0.006(5) -0.005(5)
O13 0.036(5) 0.052(5) 0.033(5) -0.002(5) 0.007(5) -0.004(5)
O14 0.032(5) 0.052(5) 0.035(5) -0.001(5) -0.001(5) -0.007(5)
O15 0.029(5) 0.044(5) 0.034(5) -0.002(5) 0.010(5) -0.010(5)
O16 0.033(5) 0.044(5) 0.031(5) -0.007(5) 0.015(5) -0.008(5)
O17 0.038(5) 0.049(5) 0.034(5) -0.007(5) 0.001(5) -0.003(5)
O18 0.035(5) 0.053(5) 0.032(5) -0.004(5) 0.001(5) -0.007(5)
O19 0.035(5) 0.050(5) 0.031(5) -0.011(5) 0.004(5) -0.002(5)
O20 0.035(5) 0.050(6) 0.034(5) -0.002(5) -0.004(5) -0.007(5)
O21 0.029(5) 0.044(5) 0.032(5) -0.001(5) 0.007(5) -0.011(5)
O22 0.033(5) 0.043(5) 0.030(5) -0.007(5) 0.012(5) -0.005(5)
O23 0.034(5) 0.046(5) 0.026(5) -0.008(5) -0.001(5) -0.007(5)
O24 0.034(5) 0.040(5) 0.029(5) -0.007(5) 0.006(5) -0.005(5)
O25 0.034(5) 0.047(6) 0.030(5) -0.002(5) 0.010(5) -0.001(5)
O26 0.036(6) 0.046(6) 0.030(5) -0.009(5) 0.004(5) -0.003(5)
O27 0.040(6) 0.044(6) 0.029(5) -0.008(5) -0.002(5) 0.000(6)
O28 0.038(5) 0.047(6) 0.033(5) -0.005(5) -0.006(5) -0.001(5)
O29 0.049(13) 0.043(13) 0.064(13) -0.027(11) 0.003(12) -0.005(11)
O30 0.044(11) 0.048(11) 0.023(9) -0.008(9) 0.000(9) -0.008(10)
O31 0.043(13) 0.060(14) 0.030(11) 0.008(11) 0.016(11) 0.003(12)
O32 0.053(13) 0.043(13) 0.065(13) -0.022(12) 0.002(12) 0.013(12)
O33 0.012(10) 0.057(13) 0.018(10) 0.003(10) 0.009(9) -0.008(10)
O34 0.028(11) 0.046(12) 0.026(11) 0.005(10) 0.003(10) 0.011(10)
O35 0.062(12) 0.078(13) 0.035(11) -0.003(11) 0.006(11) -0.022(12)
O36 0.014(10) 0.063(13) 0.059(12) -0.010(11) -0.006(10) -0.003(10)
O37 0.020(10) 0.048(11) 0.038(10) 0.023(9) 0.004(9) 0.016(9)
O38 0.034(12) 0.052(13) 0.029(11) 0.025(11) 0.011(10) 0.009(11)
O39 0.058(12) 0.056(12) 0.031(10) -0.007(10) 0.006(10) -0.022(10)
O40 0.018(10) 0.037(11) 0.051(11) 0.009(9) -0.008(9) -0.014(9)
O41 0.031(5) 0.049(5) 0.038(5) -0.021(5) 0.006(5) -0.002(5)
O42 0.040(7) 0.060(7) 0.050(7) -0.016(7) 0.008(7) -0.009(7)
O43 0.045(8) 0.057(8) 0.042(7) -0.018(7) 0.003(7) -0.005(7)
O44 0.036(5) 0.050(5) 0.037(5) -0.019(5) 0.004(5) -0.008(5)
O45 0.041(7) 0.055(7) 0.038(7) -0.019(7) 0.012(7) -0.006(7)
O46 0.044(8) 0.061(8) 0.044(7) -0.020(7) 0.000(7) -0.006(7)
O47 0.029(6) 0.047(6) 0.044(6) -0.023(6) 0.006(6) -0.007(6)
O48 0.035(7) 0.061(7) 0.053(7) -0.017(7) 0.014(7) -0.009(7)
O49 0.041(8) 0.056(8) 0.056(8) -0.024(7) 0.002(7) -0.011(7)
O50 0.033(6) 0.043(6) 0.041(6) -0.017(6) 0.005(6) -0.008(6)
O51 0.046(8) 0.049(8) 0.048(8) -0.015(7) 0.003(8) -0.005(8)
O52 0.041(8) 0.048(8) 0.046(7) -0.019(7) -0.004(7) -0.008(7)
O53 0.030(6) 0.048(6) 0.035(6) -0.022(5) 0.005(5) -0.005(6)
O54 0.037(7) 0.060(7) 0.046(7) -0.025(7) 0.004(7) -0.012(7)
O55 0.035(7) 0.056(8) 0.048(7) -0.027(7) 0.003(7) -0.008(7)
O56 0.029(6) 0.049(6) 0.035(6) -0.021(6) 0.001(6) -0.001(6)
O57 0.036(8) 0.052(8) 0.041(8) -0.027(7) -0.001(7) 0.005(7)
O58 0.033(7) 0.051(7) 0.043(7) -0.021(7) 0.002(7) -0.004(7)
O59 0.030(10) 0.053(10) 0.031(9) -0.021(9) 0.007(8) 0.005(9)
O60 0.041(12) 0.059(13) 0.052(12) -0.014(11) 0.016(11) -0.004(11)
P1 0.014(2) 0.023(3) 0.006(2) -0.005(2) 0.003(2) -0.006(2)
P2 0.036(5) 0.048(5) 0.035(4) -0.015(4) 0.007(4) -0.014(4)
P4 0.023(4) 0.046(5) 0.042(5) -0.018(4) 0.012(4) -0.011(4)
P5 0.033(5) 0.039(5) 0.035(4) -0.020(4) 0.004(4) -0.005(4)
P6 0.023(4) 0.043(5) 0.035(4) -0.018(4) -0.001(4) -0.012(4)
P3 0.033(4) 0.047(5) 0.030(4) -0.019(4) 0.005(4) -0.007(4)
P7 0.021(4) 0.044(5) 0.032(4) -0.027(4) 0.002(4) -0.002(4)
C1 0.041(7) 0.056(7) 0.040(7) -0.015(6) 0.010(6) -0.009(6)
C2 0.037(7) 0.054(7) 0.037(7) -0.019(7) 0.007(7) -0.001(7)
C3 0.049(10) 0.067(10) 0.060(10) -0.013(9) 0.005(9) -0.011(9)
C4 0.077(19) 0.10(2) 0.09(2) -0.003(19) 0.023(19) -0.025(19)
C5 0.052(14) 0.076(15) 0.069(14) -0.019(14) 0.002(14) -0.019(14)
C6 0.048(9) 0.059(9) 0.044(9) -0.017(9) 0.005(9) -0.005(9)
C7 0.067(16) 0.071(16) 0.047(15) -0.017(14) 0.009(14) 0.003(15)
C8 0.08(2) 0.09(2) 0.056(19) -0.022(19) -0.012(19) 0.01(2)
C9 0.044(9) 0.062(9) 0.041(9) -0.019(9) 0.006(9) -0.004(9)
C10 0.051(16) 0.074(17) 0.055(16) -0.006(15) 0.017(15) 0.009(16)
C11 0.071(17) 0.083(17) 0.071(17) -0.010(16) 0.009(16) -0.001(17)
C12 0.049(9) 0.063(9) 0.053(9) -0.015(9) 0.002(9) -0.013(9)
C13 0.063(11) 0.083(11) 0.066(11) -0.011(10) 0.010(10) -0.010(11)
C14 0.077(19) 0.093(19) 0.072(18) -0.009(18) 0.003(18) 0.001(18)
C15 0.037(7) 0.052(7) 0.047(7) -0.020(6) 0.006(6) -0.008(6)
C16 0.037(7) 0.050(7) 0.048(7) -0.019(7) 0.004(7) -0.010(7)
C17 0.040(10) 0.065(10) 0.058(10) -0.017(10) 0.014(10) -0.007(10)
C18 0.056(16) 0.075(16) 0.080(16) -0.007(15) 0.029(15) -0.015(15)
C19 0.072(18) 0.086(18) 0.084(18) 0.002(17) 0.029(17) -0.022(17)
C20 0.037(9) 0.056(10) 0.054(9) -0.025(9) 0.014(9) -0.001(9)
C21 0.070(19) 0.070(18) 0.093(19) -0.029(17) 0.008(18) -0.018(17)
C22 0.069(16) 0.079(16) 0.080(16) -0.017(15) 0.001(15) 0.003(15)
C23 0.042(10) 0.049(10) 0.045(10) -0.019(9) 0.000(9) -0.011(9)
C24 0.071(14) 0.076(14) 0.077(14) -0.012(14) -0.001(14) -0.005(14)
C25 0.055(18) 0.067(18) 0.062(17) -0.019(16) 0.012(16) -0.017(17)
C26 0.040(10) 0.047(10) 0.049(10) -0.020(9) -0.002(9) -0.003(9)
C27 0.076(18) 0.057(17) 0.064(17) -0.038(15) -0.010(17) -0.006(17)
C28 0.053(15) 0.058(15) 0.073(15) -0.023(14) 0.006(15) 0.008(14)
C29 0.030(7) 0.051(7) 0.040(7) -0.024(7) 0.000(6) -0.005(7)
C30 0.030(7) 0.050(7) 0.039(7) -0.025(7) 0.002(7) -0.004(7)
C31 0.044(10) 0.064(10) 0.050(10) -0.025(9) 0.003(9) -0.007(9)
C32 0.084(19) 0.092(19) 0.072(18) -0.023(18) 0.003(18) 0.004(18)
C33 0.063(14) 0.087(14) 0.072(14) -0.016(14) 0.002(14) -0.010(14)
C34 0.042(9) 0.061(10) 0.053(9) -0.022(9) 0.003(9) -0.012(9)
C35 0.068(12) 0.085(12) 0.076(12) -0.006(12) 0.004(12) -0.010(12)
C36 0.060(15) 0.070(15) 0.069(14) -0.021(14) 0.010(14) -0.007(14)
C37 0.037(10) 0.057(10) 0.043(10) -0.024(9) 0.000(9) -0.001(9)
C38 0.054(16) 0.063(16) 0.047(15) -0.028(14) 0.003(14) 0.011(15)
C39 0.06(2) 0.07(2) 0.058(19) -0.025(18) 0.004(18) -0.009(19)
C40 0.039(10) 0.054(10) 0.047(10) -0.024(9) 0.001(9) -0.006(9)
C41 0.053(16) 0.067(17) 0.066(16) -0.019(15) -0.001(15) -0.014(15)
C42 0.047(16) 0.063(16) 0.052(15) -0.026(14) -0.002(14) -0.008(15)

loop_
_atom_type_symbol
_atom_type_description
_atom_type_scat_dispersion_real
_atom_type_scat_dispersion_imag
_atom_type_scat_source
C C 0.0033 0.0016 'International Tables Vol C Tables 4.2.6.8 and 6.1.1.4'
H H 0.0000 0.0000 'International Tables Vol C Tables 4.2.6.8 and 6.1.1.4'
O O 0.0106 0.0060 'International Tables Vol C Tables 4.2.6.8 and 6.1.1.4'
P P 0.1023 0.0942 'International Tables Vol C Tables 4.2.6.8 and 6.1.1.4'
Sm Sm -0.1638 3.4418 'International Tables Vol C Tables 4.2.6.8 and 6.1.1.4'
W W -0.8490 6.8722 'International Tables Vol C Tables 4.2.6.8 and 6.1.1.4'

loop_
_geom_angle_atom_site_label_1
_geom_angle_atom_site_label_2
_geom_angle_atom_site_label_3
_geom_angle
_geom_angle_site_symmetry_1
_geom_angle_site_symmetry_3
_geom_angle_publ_flag
O29 W1 O11 101.9(13) . . ?
O29 W1 O20 100.7(14) . . ?
O11 W1 O20 157.3(12) . . ?
O29 W1 O10 103.3(14) . . ?
O11 W1 O10 87.2(12) . . ?
O20 W1 O10 86.6(12) . . ?
O29 W1 O5 104.1(14) . . ?
O11 W1 O5 86.1(11) . . ?
O20 W1 O5 89.4(12) . . ?
O10 W1 O5 152.5(12) . . ?
O29 W1 O1 157.8(12) . . ?
O11 W1 O1 94.0(11) . . ?
O20 W1 O1 64.6(12) . . ?
O10 W1 O1 92.8(11) . . ?
O5 W1 O1 61.2(11) . . ?
O29 W1 O4' 158.1(12) . . ?
O11 W1 O4' 64.1(11) . . ?
O20 W1 O4' 93.9(11) . . ?
O10 W1 O4' 61.1(11) . . ?
O5 W1 O4' 92.1(10) . . ?
O30 W2 O5 103.4(13) . . ?
O30 W2 O21 98.6(12) . . ?
O5 W2 O21 87.3(12) . . ?
O30 W2 O12 100.9(12) . . ?
O5 W2 O12 86.7(12) . . ?
O21 W2 O12 160.4(11) . . ?
O30 W2 O6 99.3(13) . . ?
O5 W2 O6 157.2(12) . . ?
O21 W2 O6 91.4(12) . . ?
O12 W2 O6 87.1(12) . . ?
O30 W2 O3' 159.1(11) . . ?
O5 W2 O3' 90.7(11) . . ?
O21 W2 O3' 97.4(10) . . ?
O12 W2 O3' 64.2(10) . . ?
O6 W2 O3' 66.9(10) . . ?
O30 W2 O1 157.2(11) . . ?
O5 W2 O1 61.7(11) . . ?
O21 W2 O1 65.3(11) . . ?
O12 W2 O1 95.5(11) . . ?
O6 W2 O1 97.2(11) . . ?
O31 W3 O13 103.0(13) . . ?
O31 W3 O7 104.8(14) . . ?
O13 W3 O7 88.8(12) . . ?
O31 W3 O22 102.1(13) . . ?
O13 W3 O22 154.9(12) . . ?
O7 W3 O22 86.3(11) . . ?
O31 W3 O6 98.6(13) . . ?
O13 W3 O6 90.0(12) . . ?
O7 W3 O6 156.3(12) . . ?
O22 W3 O6 84.8(11) . . ?
O31 W3 O2 157.2(13) . . ?
O13 W3 O2 95.1(11) . . ?
O7 W3 O2 61.4(11) . . ?
O22 W3 O2 61.0(11) . . ?
O6 W3 O2 95.1(11) . . ?
O31 W3 O3' 158.6(12) . . ?
O13 W3 O3' 64.5(11) . . ?
O7 W3 O3' 92.6(11) . . ?
O22 W3 O3' 91.1(10) . . ?
O6 W3 O3' 65.6(10) . . ?
O32 W4 O23 104.4(14) . . ?
O32 W4 O7 100.4(14) . . ?
O23 W4 O7 88.1(11) . . ?
O32 W4 O8 105.1(14) . . ?
O23 W4 O8 84.1(11) . . ?
O7 W4 O8 154.5(12) . . ?
O32 W4 O14 101.3(14) . . ?
O23 W4 O14 154.3(12) . . ?
O7 W4 O14 87.8(12) . . ?
O8 W4 O14 88.8(12) . . ?
O32 W4 O2' 161.1(12) . . ?
O23 W4 O2' 90.3(11) . . ?
O7 W4 O2' 91.7(11) . . ?
O8 W4 O2' 64.1(11) . . ?
O14 W4 O2' 64.5(11) . . ?
O32 W4 O2 155.6(12) . . ?
O23 W4 O2 61.7(11) . . ?
O7 W4 O2 61.3(11) . . ?
O8 W4 O2 93.8(11) . . ?
O14 W4 O2 94.3(11) . . ?
O33 W5 O24 102.1(11) . . ?
O33 W5 O15 98.4(11) . . ?
O24 W5 O15 159.5(11) . . ?
O33 W5 O8 104.7(13) . . ?
O24 W5 O8 85.8(11) . . ?
O15 W5 O8 89.7(12) . . ?
O33 W5 O9 98.5(12) . . ?
O24 W5 O9 86.4(11) . . ?
O15 W5 O9 90.0(11) . . ?
O8 W5 O9 156.6(11) . . ?
O33 W5 O3 156.7(10) . . ?
O24 W5 O3 64.2(11) . . ?
O15 W5 O3 96.2(11) . . ?
O8 W5 O3 93.3(11) . . ?
O9 W5 O3 63.4(11) . . ?
O33 W5 O2' 159.6(10) . . ?
O24 W5 O2' 93.7(10) . . ?
O15 W5 O2' 66.5(10) . . ?
O8 W5 O2' 63.3(11) . . ?
O9 W5 O2' 95.3(10) . . ?
O34 W6 O25 99.0(12) . . ?
O34 W6 O9 98.6(12) . . ?
O25 W6 O9 87.0(12) . . ?
O34 W6 O16 103.1(12) . . ?
O25 W6 O16 157.8(12) . . ?
O9 W6 O16 87.8(11) . . ?
O34 W6 O10 105.6(13) . . ?
O25 W6 O10 90.2(12) . . ?
O9 W6 O10 155.8(12) . . ?
O16 W6 O10 85.7(11) . . ?
O34 W6 O4' 161.7(11) . . ?
O25 W6 O4' 94.5(11) . . ?
O9 W6 O4' 94.4(11) . . ?
O16 W6 O4' 64.5(11) . . ?
O10 W6 O4' 61.8(11) . . ?
O34 W6 O3 154.8(11) . . ?
O25 W6 O3 63.7(11) . . ?
O9 W6 O3 64.1(11) . . ?
O16 W6 O3 94.8(11) . . ?
O10 W6 O3 93.2(11) . . ?
O35 W7 O19 99.9(14) . . ?
O35 W7 O17 104.8(15) . . ?
O19 W7 O17 89.6(12) . . ?
O35 W7 O16 103.0(14) . . ?
O19 W7 O16 88.2(11) . . ?
O17 W7 O16 152.1(12) . . ?
O35 W7 O11 104.3(14) . . ?
O19 W7 O11 155.7(12) . . ?
O17 W7 O11 81.6(11) . . ?
O16 W7 O11 89.0(11) . . ?
O35 W7 O4' 160.6(13) . . ?
O19 W7 O4' 93.9(11) . . ?
O17 W7 O4' 88.7(11) . . ?
O16 W7 O4' 63.7(10) . . ?
O11 W7 O4' 63.4(11) . . ?
O35 W7 O4 155.8(14) . . ?
O19 W7 O4 64.2(11) . . ?
O17 W7 O4 59.4(11) . . ?
O16 W7 O4 95.0(11) . . ?
O11 W7 O4 92.0(11) . . ?
O36 W8 O18 108.1(13) . . ?
O36 W8 O17 105.7(14) . . ?
O18 W8 O17 87.9(12) . . ?
O36 W8 O12 100.3(13) . . ?
O18 W8 O12 151.4(12) . . ?
O17 W8 O12 87.4(11) . . ?
O36 W8 O13 102.2(14) . . ?
O18 W8 O13 83.7(12) . . ?
O17 W8 O13 152.1(12) . . ?
O12 W8 O13 87.4(11) . . ?
O36 W8 O3' 158.9(12) . . ?
O18 W8 O3' 87.5(10) . . ?
O17 W8 O3' 88.5(11) . . ?
O12 W8 O3' 64.2(11) . . ?
O13 W8 O3' 64.6(11) . . ?
O36 W8 O4 158.0(12) . . ?
O18 W8 O4 57.7(11) . . ?
O17 W8 O4 60.1(12) . . ?
O12 W8 O4 95.9(11) . . ?
O13 W8 O4 93.3(11) . . ?
O37 W9 O18 109.2(13) . . ?
O37 W9 O14 103.6(13) . . ?
O18 W9 O14 87.4(12) . . ?
O37 W9 O15 98.2(12) . . ?
O18 W9 O15 152.7(11) . . ?
O14 W9 O15 87.4(12) . . ?
O37 W9 O19 98.9(13) . . ?
O18 W9 O19 87.7(12) . . ?
O14 W9 O19 157.4(11) . . ?
O15 W9 O19 86.9(11) . . ?
O37 W9 O4 156.9(13) . . ?
O18 W9 O4 57.9(11) . . ?
O14 W9 O4 95.3(11) . . ?
O15 W9 O4 95.9(10) . . ?
O19 W9 O4 63.6(11) . . ?
O37 W9 O2' 158.5(13) . . ?
O18 W9 O2' 88.3(10) . . ?
O14 W9 O2' 63.7(10) . . ?
O15 W9 O2' 65.4(10) . . ?
O19 W9 O2' 94.1(10) . . ?
O38 W10 O28 100.7(13) . . ?
O38 W10 O21 99.8(13) . . ?
O28 W10 O21 159.5(11) . . ?
O38 W10 O26 98.9(13) . . ?
O28 W10 O26 85.5(11) . . ?
O21 W10 O26 90.2(11) . . ?
O38 W10 O20 103.2(13) . . ?
O28 W10 O20 89.4(11) . . ?
O21 W10 O20 87.2(11) . . ?
O26 W10 O20 157.9(11) . . ?
O38 W10 O1' 159.0(13) . . ?
O28 W10 O1' 65.4(10) . . ?
O21 W10 O1' 94.6(10) . . ?
O26 W10 O1' 65.6(10) . . ?
O20 W10 O1' 92.7(10) . . ?
O38 W10 O1 157.7(13) . . ?
O28 W10 O1 96.5(11) . . ?
O21 W10 O1 64.1(10) . . ?
O26 W10 O1 96.6(10) . . ?
O20 W10 O1 62.6(11) . . ?
O39 W11 O26 101.6(13) . . ?
O39 W11 O22 100.5(14) . . ?
O26 W11 O22 89.8(11) . . ?
O39 W11 O23 101.8(13) . . ?
O26 W11 O23 156.4(12) . . ?
O22 W11 O23 89.3(10) . . ?
O39 W11 O27 102.2(14) . . ?
O26 W11 O27 86.9(11) . . ?
O22 W11 O27 157.3(12) . . ?
O23 W11 O27 85.0(11) . . ?
O39 W11 O2 153.4(13) . . ?
O26 W11 O2 98.1(11) . . ?
O22 W11 O2 61.7(11) . . ?
O23 W11 O2 61.1(11) . . ?
O27 W11 O2 96.6(11) . . ?
O39 W11 O1' 163.1(12) . . ?
O26 W11 O1' 66.2(10) . . ?
O22 W11 O1' 91.5(10) . . ?
O23 W11 O1' 90.2(10) . . ?
O27 W11 O1' 66.7(10) . . ?
O40 W12 O28 100.2(13) . . ?
O40 W12 O27 99.9(13) . . ?
O28 W12 O27 86.9(11) . . ?
O40 W12 O24 101.2(13) . . ?
O28 W12 O24 158.6(11) . . ?
O27 W12 O24 90.8(11) . . ?
O40 W12 O25 101.4(12) . . ?
O28 W12 O25 88.7(11) . . ?
O27 W12 O25 158.8(12) . . ?
O24 W12 O25 85.8(11) . . ?
O40 W12 O1' 159.6(11) . . ?
O28 W12 O1' 64.8(10) . . ?
O27 W12 O1' 66.9(11) . . ?
O24 W12 O1' 94.8(10) . . ?
O25 W12 O1' 92.4(10) . . ?
O40 W12 O3 156.4(11) . . ?
O28 W12 O3 96.4(11) . . ?
O27 W12 O3 97.7(11) . . ?
O24 W12 O3 62.8(11) . . ?
O25 W12 O3 62.2(11) . . ?
O53 Sm1 O47 145.9(9) . . ?
O53 Sm1 O50 112.8(9) . . ?
O47 Sm1 O50 79.8(10) . . ?
O53 Sm1 O41 77.3(9) . . ?
O47 Sm1 O41 77.8(10) . . ?
O50 Sm1 O41 149.7(9) . . ?
O53 Sm1 O56 77.8(9) . . ?
O47 Sm1 O56 115.5(9) . . ?
O50 Sm1 O56 137.0(9) . . ?
O41 Sm1 O56 71.9(9) . . ?
O53 Sm1 O44 75.3(9) . . ?
O47 Sm1 O44 77.6(9) . . ?
O50 Sm1 O44 75.9(9) . . ?
O41 Sm1 O44 79.7(9) . . ?
O56 Sm1 O44 144.4(9) . . ?
O53 Sm1 O59 140.3(8) . . ?
O47 Sm1 O59 72.2(8) . . ?
O50 Sm1 O59 76.3(9) . . ?
O41 Sm1 O59 115.0(9) . . ?
O56 Sm1 O59 71.6(9) . . ?
O44 Sm1 O59 141.9(9) . . ?
O53 Sm1 O60 75.5(10) . . ?
O47 Sm1 O60 136.7(10) . . ?
O50 Sm1 O60 67.5(9) . . ?
O41 Sm1 O60 141.6(9) . . ?
O56 Sm1 O60 76.2(10) . . ?
O44 Sm1 O60 118.2(10) . . ?
O59 Sm1 O60 73.1(9) . . ?
P1 O1 W1 123.2(18) . . ?
P1 O1 W2 122.5(18) . . ?
W1 O1 W2 94.0(8) . . ?
P1 O1 W10 122.5(17) . . ?
W1 O1 W10 93.6(8) . . ?
W2 O1 W10 93.1(8) . . ?
P1 O2 W11 123.4(18) . . ?
P1 O2 W3 122.7(18) . . ?
W11 O2 W3 93.7(8) . . ?
P1 O2 W4 122.4(17) . . ?
W11 O2 W4 93.5(8) . . ?
W3 O2 W4 92.9(8) . . ?
P1 O3 W5 123.5(17) . . ?
P1 O3 W6 122.5(18) . . ?
W5 O3 W6 93.6(8) . . ?
P1 O3 W12 122.2(17) . . ?
W5 O3 W12 93.4(8) . . ?
W6 O3 W12 93.6(8) . . ?
P1 O4 W9 122.9(18) . . ?
P1 O4 W8 123.0(18) . . ?
W9 O4 W8 93.8(8) . . ?
P1 O4 W7 122.0(18) . . ?
W9 O4 W7 93.2(8) . . ?
W8 O4 W7 94.0(8) . . ?
P1 O1' W10 124.5(16) . . ?
P1 O1' W11 122.8(16) . . ?
W10 O1' W11 93.3(7) . . ?
P1 O1' W12 122.3(16) . . ?
W10 O1' W12 92.9(8) . . ?
W11 O1' W12 92.5(8) . . ?
P1 O2' W4 125.1(16) . . ?
P1 O2' W5 122.8(16) . . ?
W4 O2' W5 93.6(7) . . ?
P1 O2' W9 121.1(15) . . ?
W4 O2' W9 93.3(8) . . ?
W5 O2' W9 92.5(8) . . ?
P1 O3' W8 124.8(16) . . ?
P1 O3' W2 123.2(16) . . ?
W8 O3' W2 93.9(8) . . ?
P1 O3' W3 121.7(16) . . ?
W8 O3' W3 92.4(7) . . ?
W2 O3' W3 92.3(8) . . ?
P1 O4' W6 124.1(17) . . ?
P1 O4' W7 124.0(16) . . ?
W6 O4' W7 93.5(7) . . ?
P1 O4' W1 121.1(16) . . ?
W6 O4' W1 93.0(8) . . ?
W7 O4' W1 92.6(8) . . ?
W2 O5 W1 142.1(16) . . ?
W2 O6 W3 135.0(15) . . ?
W4 O7 W3 144.2(16) . . ?
W5 O8 W4 137.9(16) . . ?
W6 O9 W5 138.7(15) . . ?
W1 O10 W6 143.9(17) . . ?
W1 O11 W7 138.7(15) . . ?
W2 O12 W8 137.5(16) . . ?
W3 O13 W8 137.7(16) . . ?
W9 O14 W4 138.3(16) . . ?
W5 O15 W9 135.4(14) . . ?
W6 O16 W7 137.8(15) . . ?
W8 O17 W7 144.4(16) . . ?
W8 O18 W9 148.8(17) . . ?
W7 O19 W9 138.5(15) . . ?
W1 O20 W10 138.2(16) . . ?
W2 O21 W10 137.4(14) . . ?
W11 O22 W3 142.4(15) . . ?
W4 O23 W11 141.9(15) . . ?
W5 O24 W12 139.3(15) . . ?
W6 O25 W12 140.1(15) . . ?
W11 O26 W10 134.7(14) . . ?
W12 O27 W11 133.8(15) . . ?
W10 O28 W12 136.8(15) . . ?
P2 O41 Sm1 146.8(17) . . ?
P2 O42 C3 131.4(18) . . ?
C6 O43 P2 122.1(18) . . ?
P3 O44 Sm1 148.8(18) . . ?
C9 O45 P3 128(2) . . ?
C12 O46 P3 129(2) . . ?
P4 O47 Sm1 148.7(17) . . ?
P4 O48 C17 133(2) . . ?
C20 O49 P4 131(2) . . ?
P5 O50 Sm1 156.4(16) . . ?
C23 O51 P5 123.8(18) . . ?
C26 O52 P5 120(2) . . ?
P6 O53 Sm1 155.0(17) . . ?
C31 O54 P6 146.5(17) . . ?
C34 O55 P6 131.8(18) . . ?
P7 O56 Sm1 153.3(15) . . ?
C37 O57 P7 122(2) . . ?
P7 O58 C40 122.7(19) . . ?
Sm1 O59 H59A 115.1 . . ?
Sm1 O59 H59B 99.9 . . ?
H59A O59 H59B 115.9 . . ?
Sm1 O60 H60A 107.8 . . ?
Sm1 O60 H60C 107.5 . . ?
H60A O60 H60C 109.5 . . ?
O3' P1 O1' 109.8(9) . . ?
O3' P1 O4' 109.2(9) . . ?
O1' P1 O4' 109.9(9) . . ?
O3' P1 O2' 109.4(9) . . ?
O1' P1 O2' 109.0(9) . . ?
O4' P1 O2' 109.5(9) . . ?
O1 P1 O4 109.4(9) . . ?
O1 P1 O3 109.8(9) . . ?
O4 P1 O3 109.5(9) . . ?
O1 P1 O2 109.5(9) . . ?
O4 P1 O2 109.5(9) . . ?
O3 P1 O2 109.2(9) . . ?
O42 P2 O41 117.8(15) . . ?
O42 P2 O43 113.3(17) . . ?
O41 P2 O43 100.9(15) . . ?
O42 P2 C1 102.4(12) . . ?
O41 P2 C1 109.8(13) . . ?
O43 P2 C1 113.1(12) . . ?
O47 P4 O48 110.2(16) . . ?
O47 P4 O49 113.9(16) . . ?
O48 P4 O49 107.2(16) . . ?
O47 P4 C15 117.9(13) . . ?
O48 P4 C15 104.9(11) . . ?
O49 P4 C15 101.8(12) . . ?
O50 P5 O52 106.3(15) . . ?
O50 P5 O51 116.2(15) . . ?
O52 P5 O51 105.3(13) . . ?
O50 P5 C16 115.3(12) . . ?
O52 P5 C16 109.8(11) . . ?
O51 P5 C16 103.5(13) . . ?
O53 P6 O54 115.8(14) . . ?
O53 P6 O55 117.7(16) . . ?
O54 P6 O55 107.4(14) . . ?
O53 P6 C29 111.7(13) . . ?
O54 P6 C29 100.6(13) . . ?
O55 P6 C29 101.4(12) . . ?
O44 P3 O46 116.5(15) . . ?
O44 P3 O45 107.9(16) . . ?
O46 P3 O45 104.4(13) . . ?
O44 P3 C2 114.0(13) . . ?
O46 P3 C2 107.9(13) . . ?
O45 P3 C2 105.3(11) . . ?
O56 P7 O58 109.4(15) . . ?
O56 P7 O57 113.9(14) . . ?
O58 P7 O57 108.6(14) . . ?
O56 P7 C30 114.7(13) . . ?
O58 P7 C30 107.5(13) . . ?
O57 P7 C30 102.4(12) . . ?
C2 C1 P2 109.9(5) . . ?
C2 C1 H1A 109.7 . . ?
P2 C1 H1A 109.7 . . ?
C2 C1 H1B 109.7 . . ?
P2 C1 H1B 109.7 . . ?
H1A C1 H1B 108.2 . . ?
C1 C2 P3 113.7(5) . . ?
C1 C2 H2A 108.8 . . ?
P3 C2 H2A 108.8 . . ?
C1 C2 H2B 108.8 . . ?
P3 C2 H2B 108.8 . . ?
H2A C2 H2B 107.7 . . ?
C5 C3 C4 112.0 . . ?
C5 C3 O42 103.7(9) . . ?
C4 C3 O42 100.8(9) . . ?
C5 C3 H3 113.1 . . ?
C4 C3 H3 113.1 . . ?
O42 C3 H3 113.1 . . ?
C3 C4 H4A 109.5 . . ?
C3 C4 H4B 109.5 . . ?
H4A C4 H4B 109.5 . . ?
C3 C4 H4C 109.5 . . ?
H4A C4 H4C 109.5 . . ?
H4B C4 H4C 109.5 . . ?
C3 C5 H5A 109.5 . . ?
C3 C5 H5B 109.5 . . ?
H5A C5 H5B 109.5 . . ?
C3 C5 H5C 109.5 . . ?
H5A C5 H5C 109.5 . . ?
H5B C5 H5C 109.5 . . ?
O43 C6 C7 107.2(9) . . ?
O43 C6 C8 108.7(9) . . ?
C7 C6 C8 112.7 . . ?
O43 C6 H6 109.4 . . ?
C7 C6 H6 109.4 . . ?
C8 C6 H6 109.4 . . ?
C6 C7 H7A 109.5 . . ?
C6 C7 H7B 109.5 . . ?
H7A C7 H7B 109.5 . . ?
C6 C7 H7C 109.5 . . ?
H7A C7 H7C 109.5 . . ?
H7B C7 H7C 109.5 . . ?
C6 C8 H8A 109.5 . . ?
C6 C8 H8B 109.5 . . ?
H8A C8 H8B 109.5 . . ?
C6 C8 H8C 109.5 . . ?
H8A C8 H8C 109.5 . . ?
H8B C8 H8C 109.5 . . ?
O45 C9 C10 107.0(9) . . ?
O45 C9 C11 107.6(9) . . ?
C10 C9 C11 111.1 . . ?
O45 C9 H9 110.3 . . ?
C10 C9 H9 110.3 . . ?
C11 C9 H9 110.3 . . ?
C9 C10 H10A 109.5 . . ?
C9 C10 H10B 109.5 . . ?
H10A C10 H10B 109.5 . . ?
C9 C10 H10C 109.5 . . ?
H10A C10 H10C 109.5 . . ?
H10B C10 H10C 109.5 . . ?
C9 C11 H11A 109.5 . . ?
C9 C11 H11B 109.5 . . ?
H11A C11 H11B 109.5 . . ?
C9 C11 H11C 109.5 . . ?
H11A C11 H11C 109.5 . . ?
H11B C11 H11C 109.5 . . ?
O46 C12 C14 104.2(9) . . ?
O46 C12 C13 100.7(9) . . ?
C14 C12 C13 111.4 . . ?
O46 C12 H12 113.2 . . ?
C14 C12 H12 113.2 . . ?
C13 C12 H12 113.2 . . ?
C12 C13 H13A 109.5 . . ?
C12 C13 H13B 109.5 . . ?
H13A C13 H13B 109.5 . . ?
C12 C13 H13C 109.5 . . ?
H13A C13 H13C 109.5 . . ?
H13B C13 H13C 109.5 . . ?
C12 C14 H14A 109.5 . . ?
C12 C14 H14B 109.5 . . ?
H14A C14 H14B 109.5 . . ?
C12 C14 H14C 109.5 . . ?
H14A C14 H14C 109.5 . . ?
H14B C14 H14C 109.5 . . ?
C16 C15 P4 117.7(5) . . ?
C16 C15 H15A 107.9 . . ?
P4 C15 H15A 107.9 . . ?
C16 C15 H15B 107.9 . . ?
P4 C15 H15B 107.9 . . ?
H15A C15 H15B 107.2 . . ?
C15 C16 P5 110.4(5) . . ?
C15 C16 H16A 106.2 . . ?
P5 C16 H16A 106.3 . . ?
C15 C16 H16B 113.1 . . ?
P5 C16 H16B 113.0 . . ?
H16A C16 H16B 107.3 . . ?
C19 C17 C18 111.7 . . ?
C19 C17 O48 102.6(9) . . ?
C18 C17 O48 104.0(9) . . ?
C19 C17 H17 112.6 . . ?
C18 C17 H17 112.6 . . ?
O48 C17 H17 112.6 . . ?
C17 C18 H18A 109.5 . . ?
C17 C18 H18B 109.5 . . ?
H18A C18 H18B 109.5 . . ?
C17 C18 H18C 109.5 . . ?
H18A C18 H18C 109.5 . . ?
H18B C18 H18C 109.5 . . ?
C17 C19 H19A 109.5 . . ?
C17 C19 H19B 109.5 . . ?
H19A C19 H19B 109.5 . . ?
C17 C19 H19C 109.5 . . ?
H19A C19 H19C 109.5 . . ?
H19B C19 H19C 109.5 . . ?
O49 C20 C22 107.2(14) . . ?
O49 C20 C21 107.5(10) . . ?
C22 C20 C21 112.4(12) . . ?
O49 C20 H20 109.9 . . ?
C22 C20 H20 109.9 . . ?
C21 C20 H20 109.9 . . ?
C20 C21 H21A 109.5 . . ?
C20 C21 H21B 109.5 . . ?
H21A C21 H21B 109.5 . . ?
C20 C21 H21C 109.5 . . ?
H21A C21 H21C 109.5 . . ?
H21B C21 H21C 109.5 . . ?
C20 C22 H22A 109.5 . . ?
C20 C22 H22B 109.5 . . ?
H22A C22 H22B 109.5 . . ?
C20 C22 H22C 109.5 . . ?
H22A C22 H22C 109.5 . . ?
H22B C22 H22C 109.5 . . ?
O51 C23 C24 107(2) . . ?
O51 C23 C25 106(2) . . ?
C24 C23 C25 111.1(14) . . ?
O51 C23 H23 111.0 . . ?
C24 C23 H23 111.0 . . ?
C25 C23 H23 111.0 . . ?
C23 C24 H24A 109.5 . . ?
C23 C24 H24B 109.5 . . ?
H24A C24 H24B 109.5 . . ?
C23 C24 H24C 109.5 . . ?
H24A C24 H24C 109.5 . . ?
H24B C24 H24C 109.5 . . ?
C23 C25 H25A 109.5 . . ?
C23 C25 H25B 109.5 . . ?
H25A C25 H25B 109.5 . . ?
C23 C25 H25C 109.5 . . ?
H25A C25 H25C 109.5 . . ?
H25B C25 H25C 109.5 . . ?
O52 C26 C28 106.2(9) . . ?
O52 C26 C27 106.1(9) . . ?
C28 C26 C27 112.8 . . ?
O52 C26 H26 110.5 . . ?
C28 C26 H26 110.5 . . ?
C27 C26 H26 110.5 . . ?
C26 C27 H27A 109.5 . . ?
C26 C27 H27B 109.5 . . ?
H27A C27 H27B 109.5 . . ?
C26 C27 H27C 109.5 . . ?
H27A C27 H27C 109.5 . . ?
H27B C27 H27C 109.5 . . ?
C26 C28 H28A 109.5 . . ?
C26 C28 H28B 109.5 . . ?
H28A C28 H28B 109.5 . . ?
C26 C28 H28C 109.5 . . ?
H28A C28 H28C 109.5 . . ?
H28B C28 H28C 109.5 . . ?
C30 C29 P6 112.3(6) . . ?
C30 C29 H29A 109.1 . . ?
P6 C29 H29A 109.1 . . ?
C30 C29 H29B 109.1 . . ?
P6 C29 H29B 109.1 . . ?
H29A C29 H29B 107.9 . . ?
C29 C30 P7 112.3(7) . . ?
C29 C30 H30A 109.1 . . ?
P7 C30 H30A 109.1 . . ?
C29 C30 H30B 109.1 . . ?
P7 C30 H30B 109.1 . . ?
H30A C30 H30B 107.9 . . ?
O54 C31 C33 123.8(14) . . ?
O54 C31 C32 112.6(11) . . ?
C33 C31 C32 116.8(12) . . ?
O54 C31 H31 98.7 . . ?
C33 C31 H31 98.7 . . ?
C32 C31 H31 98.7 . . ?
C31 C32 H32A 109.5 . . ?
C31 C32 H32B 109.5 . . ?
H32A C32 H32B 109.5 . . ?
C31 C32 H32C 109.5 . . ?
H32A C32 H32C 109.5 . . ?
H32B C32 H32C 109.5 . . ?
C31 C33 H33A 109.5 . . ?
C31 C33 H33B 109.5 . . ?
H33A C33 H33B 109.5 . . ?
C31 C33 H33C 109.5 . . ?
H33A C33 H33C 109.5 . . ?
H33B C33 H33C 109.5 . . ?
O55 C34 C35 103(2) . . ?
O55 C34 C36 104(2) . . ?
C35 C34 C36 117.7(15) . . ?
O55 C34 H34 110.7 . . ?
C35 C34 H34 110.7 . . ?
C36 C34 H34 110.7 . . ?
C34 C35 H35A 109.5 . . ?
C34 C35 H35B 109.5 . . ?
H35A C35 H35B 109.5 . . ?
C34 C35 H35C 109.5 . . ?
H35A C35 H35C 109.5 . . ?
H35B C35 H35C 109.5 . . ?
C34 C36 H36A 109.5 . . ?
C34 C36 H36B 109.5 . . ?
H36A C36 H36B 109.5 . . ?
C34 C36 H36C 109.5 . . ?
H36A C36 H36C 109.5 . . ?
H36B C36 H36C 109.5 . . ?
O57 C37 C39 109.8(9) . . ?
O57 C37 C38 110.9(10) . . ?
C39 C37 C38 112.5 . . ?
O57 C37 H37 107.8 . . ?
C39 C37 H37 107.8 . . ?
C38 C37 H37 107.8 . . ?
C37 C38 H38A 109.5 . . ?
C37 C38 H38B 109.5 . . ?
H38A C38 H38B 109.5 . . ?
C37 C38 H38C 109.5 . . ?
H38A C38 H38C 109.5 . . ?
H38B C38 H38C 109.5 . . ?
C37 C39 H39A 109.5 . . ?
C37 C39 H39B 109.5 . . ?
H39A C39 H39B 109.5 . . ?
C37 C39 H39C 109.5 . . ?
H39A C39 H39C 109.5 . . ?
H39B C39 H39C 109.5 . . ?
C41 C40 C42 111.4 . . ?
C41 C40 O58 104.3(9) . . ?
C42 C40 O58 105.2(9) . . ?
C41 C40 H40 111.8 . . ?
C42 C40 H40 111.8 . . ?
O58 C40 H40 111.8 . . ?
C40 C41 H41A 109.5 . . ?
C40 C41 H41B 109.5 . . ?
H41A C41 H41B 109.5 . . ?
C40 C41 H41C 109.5 . . ?
H41A C41 H41C 109.5 . . ?
H41B C41 H41C 109.5 . . ?
C40 C42 H42A 109.5 . . ?
C40 C42 H42B 109.5 . . ?
H42A C42 H42B 109.5 . . ?
C40 C42 H42C 109.5 . . ?
H42A C42 H42C 109.5 . . ?
H42B C42 H42C 109.5 . . ?

loop_
_geom_bond_atom_site_label_1
_geom_bond_atom_site_label_2
_geom_bond_distance
_geom_bond_site_symmetry_2
_geom_bond_publ_flag
W1 O29 1.71(3) . ?
W1 O11 1.83(3) . ?
W1 O20 1.85(3) . ?
W1 O10 1.85(3) . ?
W1 O5 1.94(3) . ?
W1 O1 2.44(3) . ?
W1 O4' 2.47(3) . ?
W2 O30 1.64(2) . ?
W2 O5 1.84(3) . ?
W2 O21 1.87(3) . ?
W2 O12 1.89(3) . ?
W2 O6 1.91(3) . ?
W2 O3' 2.45(3) . ?
W2 O1 2.46(3) . ?
W3 O31 1.66(3) . ?
W3 O13 1.85(3) . ?
W3 O7 1.87(3) . ?
W3 O22 1.89(3) . ?
W3 O6 1.94(3) . ?
W3 O2 2.47(3) . ?
W3 O3' 2.48(3) . ?
W4 O32 1.66(3) . ?
W4 O23 1.83(3) . ?
W4 O7 1.88(3) . ?
W4 O8 1.90(3) . ?
W4 O14 1.91(3) . ?
W4 O2' 2.42(3) . ?
W4 O2 2.47(3) . ?
W5 O33 1.63(2) . ?
W5 O24 1.86(2) . ?
W5 O15 1.89(3) . ?
W5 O8 1.91(3) . ?
W5 O9 1.94(3) . ?
W5 O3 2.44(3) . ?
W5 O2' 2.46(3) . ?
W6 O34 1.70(2) . ?
W6 O25 1.85(3) . ?
W6 O9 1.87(3) . ?
W6 O16 1.88(3) . ?
W6 O10 1.88(3) . ?
W6 O4' 2.43(3) . ?
W6 O3 2.45(3) . ?
W7 O35 1.64(3) . ?
W7 O19 1.85(3) . ?
W7 O17 1.90(3) . ?
W7 O16 1.92(3) . ?
W7 O11 1.96(3) . ?
W7 O4' 2.44(3) . ?
W7 O4 2.47(3) . ?
W8 O36 1.60(3) . ?
W8 O18 1.85(3) . ?
W8 O17 1.87(3) . ?
W8 O12 1.93(3) . ?
W8 O13 1.95(3) . ?
W8 O3' 2.42(3) . ?
W8 O4 2.45(3) . ?
W9 O37 1.53(2) . ?
W9 O18 1.86(3) . ?
W9 O14 1.89(3) . ?
W9 O15 1.96(3) . ?
W9 O19 1.97(3) . ?
W9 O4 2.44(3) . ?
W9 O2' 2.47(3) . ?
W10 O38 1.60(2) . ?
W10 O28 1.91(3) . ?
W10 O21 1.96(3) . ?
W10 O26 1.97(3) . ?
W10 O20 1.97(3) . ?
W10 O1' 2.43(3) . ?
W10 O1 2.47(3) . ?
W11 O39 1.64(3) . ?
W11 O26 1.88(3) . ?
W11 O22 1.89(3) . ?
W11 O23 1.95(2) . ?
W11 O27 1.95(3) . ?
W11 O2 2.44(3) . ?
W11 O1' 2.45(3) . ?
W12 O40 1.57(2) . ?
W12 O28 1.91(3) . ?
W12 O27 1.91(3) . ?
W12 O24 1.95(2) . ?
W12 O25 1.96(3) . ?
W12 O1' 2.46(3) . ?
W12 O3 2.46(3) . ?
Sm1 O53 2.34(3) . ?
Sm1 O47 2.36(3) . ?
Sm1 O50 2.36(3) . ?
Sm1 O41 2.39(3) . ?
Sm1 O56 2.39(3) . ?
Sm1 O44 2.42(3) . ?
Sm1 O59 2.52(2) . ?
Sm1 O60 2.55(3) . ?
O1 P1 1.577(10) . ?
O2 P1 1.578(10) . ?
O3 P1 1.579(10) . ?
O4 P1 1.579(10) . ?
O1' P1 1.576(10) . ?
O2' P1 1.577(10) . ?
O3' P1 1.576(10) . ?
O4' P1 1.577(10) . ?
O41 P2 1.50(3) . ?
O42 P2 1.46(2) . ?
O42 C3 1.576(19) . ?
O43 C6 1.444(17) . ?
O43 P2 1.54(2) . ?
O44 P3 1.51(3) . ?
O45 C9 1.483(17) . ?
O45 P3 1.56(2) . ?
O46 C12 1.564(19) . ?
O46 P3 1.54(2) . ?
O47 P4 1.51(3) . ?
O48 P4 1.53(2) . ?
O48 C17 1.586(18) . ?
O49 C20 1.49(2) . ?
O49 P4 1.55(3) . ?
O50 P5 1.51(3) . ?
O51 C23 1.50(4) . ?
O51 P5 1.55(3) . ?
O52 C26 1.491(19) . ?
O52 P5 1.54(2) . ?
O53 P6 1.49(3) . ?
O54 C31 1.349(19) . ?
O54 P6 1.58(2) . ?
O55 C34 1.54(5) . ?
O55 P6 1.53(3) . ?
O56 P7 1.49(3) . ?
O57 C37 1.403(18) . ?
O57 P7 1.54(2) . ?
O58 P7 1.57(2) . ?
O58 C40 1.548(19) . ?
O59 H59A 0.8602 . ?
O59 H59B 0.8602 . ?
O60 H60A 0.8626 . ?
O60 H60C 0.8583 . ?
P2 C1 1.862(15) . ?
P4 C15 1.774(16) . ?
P5 C16 1.979(18) . ?
P6 C29 1.78(2) . ?
P3 C2 1.682(16) . ?
P7 C30 1.82(2) . ?
C1 C2 1.5297(19) . ?
C1 H1A 0.9700 . ?
C1 H1B 0.9700 . ?
C2 H2A 0.9700 . ?
C2 H2B 0.9700 . ?
C3 C5 1.5277(19) . ?
C3 C4 1.5319(19) . ?
C3 H3 0.9800 . ?
C4 H4A 0.9600 . ?
C4 H4B 0.9600 . ?
C4 H4C 0.9600 . ?
C5 H5A 0.9600 . ?
C5 H5B 0.9600 . ?
C5 H5C 0.9600 . ?
C6 C7 1.5275(19) . ?
C6 C8 1.5275(19) . ?
C6 H6 0.9800 . ?
C7 H7A 0.9600 . ?
C7 H7B 0.9600 . ?
C7 H7C 0.9600 . ?
C8 H8A 0.9600 . ?
C8 H8B 0.9600 . ?
C8 H8C 0.9600 . ?
C9 C10 1.5319(19) . ?
C9 C11 1.5337(19) . ?
C9 H9 0.9800 . ?
C10 H10A 0.9600 . ?
C10 H10B 0.9600 . ?
C10 H10C 0.9600 . ?
C11 H11A 0.9600 . ?
C11 H11B 0.9600 . ?
C11 H11C 0.9600 . ?
C12 C14 1.5321(19) . ?
C12 C13 1.5396(19) . ?
C12 H12 0.9800 . ?
C13 H13A 0.9600 . ?
C13 H13B 0.9600 . ?
C13 H13C 0.9600 . ?
C14 H14A 0.9600 . ?
C14 H14B 0.9600 . ?
C14 H14C 0.9600 . ?
C15 C16 1.5280(19) . ?
C15 H15A 0.9700 . ?
C15 H15B 0.9700 . ?
C16 H16A 0.9695 . ?
C16 H16B 0.9696 . ?
C17 C19 1.5288(19) . ?
C17 C18 1.5290(19) . ?
C17 H17 0.9800 . ?
C18 H18A 0.9600 . ?
C18 H18B 0.9600 . ?
C18 H18C 0.9600 . ?
C19 H19A 0.9600 . ?
C19 H19B 0.9600 . ?
C19 H19C 0.9600 . ?
C20 C22 1.529(10) . ?
C20 C21 1.5298(19) . ?
C20 H20 0.9800 . ?
C21 H21A 0.9600 . ?
C21 H21B 0.9600 . ?
C21 H21C 0.9600 . ?
C22 H22A 0.9600 . ?
C22 H22B 0.9600 . ?
C22 H22C 0.9600 . ?
C23 C24 1.531(10) . ?
C23 C25 1.531(10) . ?
C23 H23 0.9800 . ?
C24 H24A 0.9600 . ?
C24 H24B 0.9600 . ?
C24 H24C 0.9600 . ?
C25 H25A 0.9600 . ?
C25 H25B 0.9600 . ?
C25 H25C 0.9600 . ?
C26 C28 1.528(3) . ?
C26 C27 1.530(3) . ?
C26 H26 0.9800 . ?
C27 H27A 0.9600 . ?
C27 H27B 0.9600 . ?
C27 H27C 0.9600 . ?
C28 H28A 0.9600 . ?
C28 H28B 0.9600 . ?
C28 H28C 0.9600 . ?
C29 C30 1.529(3) . ?
C29 H29A 0.9700 . ?
C29 H29B 0.9700 . ?
C30 H30A 0.9700 . ?
C30 H30B 0.9700 . ?
C31 C33 1.519(9) . ?
C31 C32 1.528(3) . ?
C31 H31 0.9800 . ?
C32 H32A 0.9600 . ?
C32 H32B 0.9600 . ?
C32 H32C 0.9600 . ?
C33 H33A 0.9600 . ?
C33 H33B 0.9600 . ?
C33 H33C 0.9600 . ?
C34 C35 1.523(10) . ?
C34 C36 1.527(10) . ?
C34 H34 0.9800 . ?
C35 H35A 0.9600 . ?
C35 H35B 0.9600 . ?
C35 H35C 0.9600 . ?
C36 H36A 0.9600 . ?
C36 H36B 0.9600 . ?
C36 H36C 0.9600 . ?
C37 C39 1.537(3) . ?
C37 C38 1.537(3) . ?
C37 H37 0.9800 . ?
C38 H38A 0.9600 . ?
C38 H38B 0.9600 . ?
C38 H38C 0.9600 . ?
C39 H39A 0.9600 . ?
C39 H39B 0.9600 . ?
C39 H39C 0.9600 . ?
C40 C41 1.537(4) . ?
C40 C42 1.538(4) . ?
C40 H40 0.9800 . ?
C41 H41A 0.9600 . ?
C41 H41B 0.9600 . ?
C41 H41C 0.9600 . ?
C42 H42A 0.9600 . ?
C42 H42B 0.9600 . ?
C42 H42C 0.9600 . ?

loop_
_geom_torsion_atom_site_label_1
_geom_torsion_atom_site_label_2
_geom_torsion_atom_site_label_3
_geom_torsion_atom_site_label_4
_geom_torsion
_geom_torsion_site_symmetry_1
_geom_torsion_site_symmetry_2
_geom_torsion_site_symmetry_3
_geom_torsion_site_symmetry_4
_geom_torsion_publ_flag
O30 W2 O5 W1 -150(2) . . . . ?
O21 W2 O5 W1 -52(2) . . . . ?
O12 W2 O5 W1 110(2) . . . . ?
O6 W2 O5 W1 35(5) . . . . ?
O3' W2 O5 W1 46(2) . . . . ?
O1 W2 O5 W1 12(2) . . . . ?
O32 W4 O7 W3 -156(3) . . . . ?
O23 W4 O7 W3 -52(3) . . . . ?
O8 W4 O7 W3 20(5) . . . . ?
O14 W4 O7 W3 103(3) . . . . ?
O2' W4 O7 W3 38(3) . . . . ?
O2 W4 O7 W3 7(2) . . . . ?
O31 W3 O7 W4 154(3) . . . . ?
O13 W3 O7 W4 -103(3) . . . . ?
O22 W3 O7 W4 52(3) . . . . ?
O6 W3 O7 W4 -16(5) . . . . ?
O2 W3 O7 W4 -7(2) . . . . ?
O3' W3 O7 W4 -39(3) . . . . ?
O34 W6 O9 W5 -156(2) . . . . ?
O25 W6 O9 W5 -57(2) . . . . ?
O16 W6 O9 W5 101(2) . . . . ?
O10 W6 O9 W5 27(4) . . . . ?
O4' W6 O9 W5 37(2) . . . . ?
O3 W6 O9 W5 5.1(19) . . . . ?
O29 W1 O10 W6 159(3) . . . . ?
O11 W1 O10 W6 57(3) . . . . ?
O20 W1 O10 W6 -101(3) . . . . ?
O5 W1 O10 W6 -19(4) . . . . ?
O1 W1 O10 W6 -37(3) . . . . ?
O4' W1 O10 W6 -5(2) . . . . ?
O34 W6 O10 W1 -161(3) . . . . ?
O25 W6 O10 W1 100(3) . . . . ?
O9 W6 O10 W1 17(5) . . . . ?
O16 W6 O10 W1 -58(3) . . . . ?
O4' W6 O10 W1 5(2) . . . . ?
O3 W6 O10 W1 36(3) . . . . ?
O29 W1 O11 W7 -151(2) . . . . ?
O20 W1 O11 W7 26(5) . . . . ?
O10 W1 O11 W7 -48(2) . . . . ?
O5 W1 O11 W7 106(2) . . . . ?
O1 W1 O11 W7 45(2) . . . . ?
O4' W1 O11 W7 11.4(19) . . . . ?
O30 W2 O12 W8 160(2) . . . . ?
O5 W2 O12 W8 -97(2) . . . . ?
O21 W2 O12 W8 -25(5) . . . . ?
O6 W2 O12 W8 61(2) . . . . ?
O3' W2 O12 W8 -4.9(19) . . . . ?
O1 W2 O12 W8 -36(2) . . . . ?
O31 W3 O13 W8 -152(2) . . . . ?
O7 W3 O13 W8 103(2) . . . . ?
O22 W3 O13 W8 25(4) . . . . ?
O6 W3 O13 W8 -53(2) . . . . ?
O2 W3 O13 W8 42(2) . . . . ?
O3' W3 O13 W8 9.8(19) . . . . ?
O37 W9 O14 W4 -155(2) . . . . ?
O18 W9 O14 W4 96(2) . . . . ?
O15 W9 O14 W4 -57(2) . . . . ?
O19 W9 O14 W4 18(5) . . . . ?
O4 W9 O14 W4 38(2) . . . . ?
O2' W9 O14 W4 6.3(19) . . . . ?
O33 W5 O15 W9 -161(2) . . . . ?
O24 W5 O15 W9 21(5) . . . . ?
O8 W5 O15 W9 -56(2) . . . . ?
O9 W5 O15 W9 101(2) . . . . ?
O3 W5 O15 W9 38(2) . . . . ?
O2' W5 O15 W9 5.1(18) . . . . ?
O34 W6 O16 W7 158(2) . . . . ?
O25 W6 O16 W7 -28(4) . . . . ?
O9 W6 O16 W7 -104(2) . . . . ?
O10 W6 O16 W7 52(2) . . . . ?
O4' W6 O16 W7 -8.2(18) . . . . ?
O3 W6 O16 W7 -40(2) . . . . ?
O36 W8 O17 W7 144(3) . . . . ?
O18 W8 O17 W7 36(3) . . . . ?
O12 W8 O17 W7 -116(3) . . . . ?
O13 W8 O17 W7 -37(4) . . . . ?
O3' W8 O17 W7 -52(3) . . . . ?
O4 W8 O17 W7 -18(2) . . . . ?
O36 W8 O18 W9 -144(3) . . . . ?
O17 W8 O18 W9 -38(3) . . . . ?
O12 W8 O18 W9 43(5) . . . . ?
O13 W8 O18 W9 116(3) . . . . ?
O3' W8 O18 W9 51(3) . . . . ?
O4 W8 O18 W9 18(3) . . . . ?
O37 W9 O18 W8 141(3) . . . . ?
O14 W9 O18 W8 -116(3) . . . . ?
O15 W9 O18 W8 -36(5) . . . . ?
O19 W9 O18 W8 42(3) . . . . ?
O4 W9 O18 W8 -18(3) . . . . ?
O2' W9 O18 W8 -52(3) . . . . ?
O35 W7 O19 W9 153(2) . . . . ?
O17 W7 O19 W9 48(2) . . . . ?
O16 W7 O19 W9 -104(2) . . . . ?
O11 W7 O19 W9 -20(4) . . . . ?
O4' W7 O19 W9 -41(2) . . . . ?
O4 W7 O19 W9 -7.8(19) . . . . ?
O29 W1 O20 W10 -152(2) . . . . ?
O11 W1 O20 W10 31(4) . . . . ?
O10 W1 O20 W10 105(2) . . . . ?
O5 W1 O20 W10 -47(2) . . . . ?
O1 W1 O20 W10 10.6(18) . . . . ?
O4' W1 O20 W10 45(2) . . . . ?
O30 W2 O21 W10 161(2) . . . . ?
O5 W2 O21 W10 58(2) . . . . ?
O12 W2 O21 W10 -15(5) . . . . ?
O6 W2 O21 W10 -100(2) . . . . ?
O3' W2 O21 W10 -33(2) . . . . ?
O1 W2 O21 W10 -2.5(19) . . . . ?
O39 W11 O22 W3 146(2) . . . . ?
O26 W11 O22 W3 -112(2) . . . . ?
O23 W11 O22 W3 44(2) . . . . ?
O27 W11 O22 W3 -31(4) . . . . ?
O2 W11 O22 W3 -13(2) . . . . ?
O1' W11 O22 W3 -46(2) . . . . ?
O31 W3 O22 W11 -151(2) . . . . ?
O13 W3 O22 W11 33(4) . . . . ?
O7 W3 O22 W11 -47(2) . . . . ?
O6 W3 O22 W11 111(3) . . . . ?
O2 W3 O22 W11 13(2) . . . . ?
O3' W3 O22 W11 46(2) . . . . ?
O32 W4 O23 W11 143(2) . . . . ?
O7 W4 O23 W11 42(3) . . . . ?
O8 W4 O23 W11 -113(3) . . . . ?
O14 W4 O23 W11 -39(4) . . . . ?
O2' W4 O23 W11 -49(2) . . . . ?
O2 W4 O23 W11 -16(2) . . . . ?
O33 W5 O24 W12 -154(2) . . . . ?
O15 W5 O24 W12 24(5) . . . . ?
O8 W5 O24 W12 102(2) . . . . ?
O9 W5 O24 W12 -56(2) . . . . ?
O3 W5 O24 W12 5.8(19) . . . . ?
O2' W5 O24 W12 39(2) . . . . ?
O34 W6 O25 W12 153(2) . . . . ?
O9 W6 O25 W12 55(2) . . . . ?
O16 W6 O25 W12 -22(5) . . . . ?
O10 W6 O25 W12 -101(2) . . . . ?
O4' W6 O25 W12 -39(2) . . . . ?
O3 W6 O25 W12 -7.4(19) . . . . ?
O39 W11 O26 W10 -164(2) . . . . ?
O22 W11 O26 W10 95(2) . . . . ?
O23 W11 O26 W10 7(4) . . . . ?
O27 W11 O26 W10 -63(2) . . . . ?
O2 W11 O26 W10 34(2) . . . . ?
O1' W11 O26 W10 3.2(17) . . . . ?
W8 O3' P1 O1' -180(2) . . . . ?
W2 O3' P1 O1' -56(2) . . . . ?
W3 O3' P1 O1' 61(2) . . . . ?
W8 O3' P1 O4' -59(2) . . . . ?
W2 O3' P1 O4' 64(2) . . . . ?
W3 O3' P1 O4' -178.3(18) . . . . ?
W8 O3' P1 O2' 61(2) . . . . ?
W2 O3' P1 O2' -175.7(19) . . . . ?
W3 O3' P1 O2' -58(2) . . . . ?
W10 O1' P1 O3' 60(2) . . . . ?
W11 O1' P1 O3' -61(2) . . . . ?
W12 O1' P1 O3' -179.2(19) . . . . ?
W10 O1' P1 O4' -60(2) . . . . ?
W11 O1' P1 O4' 178.5(19) . . . . ?
W12 O1' P1 O4' 61(2) . . . . ?
W10 O1' P1 O2' -180(2) . . . . ?
W11 O1' P1 O2' 58(2) . . . . ?
W12 O1' P1 O2' -59(2) . . . . ?
W6 O4' P1 O3' -178.9(19) . . . . ?
W7 O4' P1 O3' 58(2) . . . . ?
W1 O4' P1 O3' -60(2) . . . . ?
W6 O4' P1 O1' -58(2) . . . . ?
W7 O4' P1 O1' 178.6(19) . . . . ?
W1 O4' P1 O1' 60(2) . . . . ?
W6 O4' P1 O2' 61(2) . . . . ?
W7 O4' P1 O2' -62(2) . . . . ?
W1 O4' P1 O2' -179.9(19) . . . . ?
W4 O2' P1 O3' 61(2) . . . . ?
W5 O2' P1 O3' -176.5(19) . . . . ?
W9 O2' P1 O3' -60(2) . . . . ?
W4 O2' P1 O1' -60(2) . . . . ?
W5 O2' P1 O1' 63(2) . . . . ?
W9 O2' P1 O1' -179.9(19) . . . . ?
W4 O2' P1 O4' -180(2) . . . . ?
W5 O2' P1 O4' -57(2) . . . . ?
W9 O2' P1 O4' 60(2) . . . . ?
W1 O1 P1 O4 60(2) . . . . ?
W2 O1 P1 O4 -61(2) . . . . ?
W10 O1 P1 O4 -180(2) . . . . ?
W1 O1 P1 O3 -61(2) . . . . ?
W2 O1 P1 O3 179(2) . . . . ?
W10 O1 P1 O3 60(2) . . . . ?
W1 O1 P1 O2 180(2) . . . . ?
W2 O1 P1 O2 59(2) . . . . ?
W10 O1 P1 O2 -60(2) . . . . ?
W9 O4 P1 O1 -180(2) . . . . ?
W8 O4 P1 O1 59(2) . . . . ?
W7 O4 P1 O1 -61(2) . . . . ?
W9 O4 P1 O3 -59(2) . . . . ?
W8 O4 P1 O3 180(2) . . . . ?
W7 O4 P1 O3 59(2) . . . . ?
W9 O4 P1 O2 60(2) . . . . ?
W8 O4 P1 O2 -61(2) . . . . ?
W7 O4 P1 O2 179(2) . . . . ?
W5 O3 P1 O1 179(2) . . . . ?
W6 O3 P1 O1 59(2) . . . . ?
W12 O3 P1 O1 -61(2) . . . . ?
W5 O3 P1 O4 59(2) . . . . ?
W6 O3 P1 O4 -62(2) . . . . ?
W12 O3 P1 O4 179(2) . . . . ?
W5 O3 P1 O2 -61(2) . . . . ?
W6 O3 P1 O2 179(2) . . . . ?
W12 O3 P1 O2 59(2) . . . . ?
W11 O2 P1 O1 59(2) . . . . ?
W3 O2 P1 O1 -62(2) . . . . ?
W4 O2 P1 O1 180(2) . . . . ?
W11 O2 P1 O4 179(2) . . . . ?
W3 O2 P1 O4 58(2) . . . . ?
W4 O2 P1 O4 -61(2) . . . . ?
W11 O2 P1 O3 -61(2) . . . . ?
W3 O2 P1 O3 178(2) . . . . ?
W4 O2 P1 O3 59(2) . . . . ?
C3 O42 P2 O41 -57(3) . . . . ?
C3 O42 P2 O43 60(3) . . . . ?
C3 O42 P2 C1 -178(2) . . . . ?
Sm1 O41 P2 O42 -74(3) . . . . ?
Sm1 O41 P2 O43 163(3) . . . . ?
Sm1 O41 P2 C1 43(3) . . . . ?
C6 O43 P2 O42 72(2) . . . . ?
C6 O43 P2 O41 -160.8(19) . . . . ?
C6 O43 P2 C1 -44(2) . . . . ?
Sm1 O47 P4 O48 123(3) . . . . ?
Sm1 O47 P4 O49 -117(3) . . . . ?
Sm1 O47 P4 C15 2(4) . . . . ?
C17 O48 P4 O47 136(2) . . . . ?
C17 O48 P4 O49 12(3) . . . . ?
C17 O48 P4 C15 -96(2) . . . . ?
C20 O49 P4 O47 -17(3) . . . . ?
C20 O49 P4 O48 105(2) . . . . ?
C20 O49 P4 C15 -145(2) . . . . ?
Sm1 O50 P5 O52 -82(4) . . . . ?
Sm1 O50 P5 O51 162(4) . . . . ?
Sm1 O50 P5 C16 40(5) . . . . ?
C26 O52 P5 O50 175.7(16) . . . . ?
C26 O52 P5 O51 -60(2) . . . . ?
C26 O52 P5 C16 50.3(17) . . . . ?
C23 O51 P5 O50 -60(3) . . . . ?
C23 O51 P5 O52 -178(2) . . . . ?
C23 O51 P5 C16 67(2) . . . . ?
Sm1 O53 P6 O54 110(4) . . . . ?
Sm1 O53 P6 O55 -121(3) . . . . ?
Sm1 O53 P6 C29 -4(4) . . . . ?
C31 O54 P6 O53 -173(4) . . . . ?
C31 O54 P6 O55 53(5) . . . . ?
C31 O54 P6 C29 -52(4) . . . . ?
C34 O55 P6 O53 -72(3) . . . . ?
C34 O55 P6 O54 61(2) . . . . ?
C34 O55 P6 C29 166.1(19) . . . . ?
Sm1 O44 P3 O46 -105(3) . . . . ?
Sm1 O44 P3 O45 138(3) . . . . ?
Sm1 O44 P3 C2 21(4) . . . . ?
C12 O46 P3 O44 -22(3) . . . . ?
C12 O46 P3 O45 97(2) . . . . ?
C12 O46 P3 C2 -151.6(17) . . . . ?
C9 O45 P3 O44 -177.7(18) . . . . ?
C9 O45 P3 O46 58(2) . . . . ?
C9 O45 P3 C2 -55.6(19) . . . . ?
Sm1 O56 P7 O58 -82(4) . . . . ?
Sm1 O56 P7 O57 156(3) . . . . ?
Sm1 O56 P7 C30 39(4) . . . . ?
C40 O58 P7 O56 -170.8(16) . . . . ?
C40 O58 P7 O57 -45.9(19) . . . . ?
C40 O58 P7 C30 64.2(16) . . . . ?
C37 O57 P7 O56 35(2) . . . . ?
C37 O57 P7 O58 -87.1(19) . . . . ?
C37 O57 P7 C30 159.4(17) . . . . ?
O42 P2 C1 C2 177.2(12) . . . . ?
O41 P2 C1 C2 51.2(13) . . . . ?
O43 P2 C1 C2 -60.6(11) . . . . ?
P2 C1 C2 P3 -104.9(8) . . . . ?
O44 P3 C2 C1 55.2(14) . . . . ?
O46 P3 C2 C1 -173.9(8) . . . . ?
O45 P3 C2 C1 -62.9(11) . . . . ?
P2 O42 C3 C5 69(3) . . . . ?
P2 O42 C3 C4 -175(2) . . . . ?
P2 O43 C6 C7 -78.2(19) . . . . ?
P2 O43 C6 C8 159.8(14) . . . . ?
P3 O45 C9 C10 125.5(15) . . . . ?
P3 O45 C9 C11 -115.1(16) . . . . ?
P3 O46 C12 C14 -150.9(17) . . . . ?
P3 O46 C12 C13 93.6(19) . . . . ?
O47 P4 C15 C16 -74.6(14) . . . . ?
O48 P4 C15 C16 162.4(11) . . . . ?
O49 P4 C15 C16 50.8(12) . . . . ?
P4 C15 C16 P5 85.6(8) . . . . ?
P4 O48 C17 C19 -150.7(19) . . . . ?
P4 O48 C17 C18 93(2) . . . . ?
P4 O49 C20 C22 122(2) . . . . ?
P4 O49 C20 C21 -116.7(19) . . . . ?
P5 O51 C23 C24 1(3) . . . . ?
P5 O51 C23 C25 120(2) . . . . ?
P5 O52 C26 C28 102.5(15) . . . . ?
P5 O52 C26 C27 -137.2(13) . . . . ?
O53 P6 C29 C30 -70.6(13) . . . . ?
O54 P6 C29 C30 165.9(9) . . . . ?
O55 P6 C29 C30 55.6(12) . . . . ?
P6 C29 C30 P7 95.0(11) . . . . ?
O56 P7 C30 C29 -59.3(15) . . . . ?
O58 P7 C30 C29 62.6(11) . . . . ?
O57 P7 C30 C29 176.9(10) . . . . ?
P6 O54 C31 C33 -15(6) . . . . ?
P6 O54 C31 C32 -165(4) . . . . ?
P6 O55 C34 C35 -52(3) . . . . ?
P6 O55 C34 C36 71(3) . . . . ?
P7 O57 C37 C39 142.0(13) . . . . ?
P7 O57 C37 C38 -93.0(18) . . . . ?
P7 O58 C40 C41 120.8(13) . . . . ?
P7 O58 C40 C42 -121.8(13) . . . . ?
